data_7720631
loop_
_publ_author_name
'V V, Titkov'
'E V, Latipov'
'O V, Baryshnikova'
'F D, Fedyunin'
'D V, Deyneko'
'B I, Lazoryak'

_publ_section_title
;
 Influence of anionic substitutions on the nonlinear optical and
 luminescent properties of
 Ca<sub>9.75</sub>Eu<sub>0.5</sub>(VO<sub>4</sub>)<sub>7</sub>.
;
_journal_issue 14
_journal_name_full 'Dalton transactions (Cambridge, England : 2003)'
_journal_page_first 5689
_journal_page_last 5699
_journal_paper_doi 10.1039/d5dt02750k
_journal_volume 55
_journal_year 2026
_chemical_formula_analytical Ca9.718Eu0.521V6.9Ta0.1O28
_chemical_formula_iupac Ca9.718Eu0.521V6.9Ta0.1O28
_chemical_formula_moiety 'Ca9.718 Eu0.521 O28 Ta0.1 V6.9'
_chemical_formula_structural Ca9.718Eu0.521V6.9Ta0.1O28
_chemical_formula_sum 'Ca9.718 Eu0.521 O28 Ta0.1 V6.9'
_chemical_formula_weight 1286.2
_chemical_name_common Ca9.718Eu0.521V6.9Ta0.1O28
_space_group_IT_number 161
_space_group_name_Hall 'R 3 -2"c'
_space_group_name_H-M_alt 'R 3 c :H'
_symmetry_cell_setting trigonal
_symmetry_Int_Tables_number 161
_symmetry_space_group_name_Hall 'R 3 -2"c'
_symmetry_space_group_name_H-M 'R 3 c :H'
_audit_update_record
;
2026-02-16 deposited with the CCDC.	2026-03-09 downloaded from the CCDC.
;
_cell_angle_alpha 90
_cell_angle_beta 90
_cell_angle_gamma 120
_cell_formula_units_Z 6
_cell_length_a 10.8381(2)
_cell_length_b 10.8381(2)
_cell_length_c 38.0483(10)
_cell_measurement_temperature 293
_cell_volume 3870.55(14)
_diffrn_ambient_temperature 293
_diffrn_measurement_device_type 'RIGAKU Ultima III'
_diffrn_radiation_probe x-ray
_diffrn_radiation_type 'Cu K\a'
_diffrn_radiation_wavelength 1.54187
_diffrn_source 'X-ray tube'
_diffrn_source_type 'X-Ray Generator'
_exptl_absorpt_coefficient_mu 47.766
_exptl_crystal_density_diffrn 3.3109
_exptl_crystal_F_000 3703
_pd_instr_location ' ?'
_pd_meas_2theta_range_inc 0.02
_pd_meas_2theta_range_max 99.995
_pd_meas_2theta_range_min 7.000
_pd_meas_number_of_points 4546
_pd_proc_2theta_range_inc 0.02
_pd_proc_2theta_range_max 99.995
_pd_proc_2theta_range_min 7
_pd_proc_ls_background_function '36 Legendre polynoms'
_pd_proc_ls_pref_orient_corr none
_pd_proc_ls_profile_function Pseudo-Voigt
_pd_proc_ls_prof_R_factor 0.0249
_pd_proc_ls_prof_wR_expected 0.0142
_pd_proc_ls_prof_wR_factor 0.0372
_refine_diff_density_max 1.30
_refine_diff_density_min -1.32
_refine_ls_goodness_of_fit_all 2.62
_refine_ls_number_constraints 1
_refine_ls_number_parameters 88
_refine_ls_number_restraints 11
_refine_ls_R_factor_all 0.0813
_refine_ls_R_factor_gt 0.0740
_refine_ls_shift/su_max 0.0481
_refine_ls_shift/su_mean 0.0055
_refine_ls_weighting_scheme sigma
_refine_ls_wR_factor_all 0.0768
_refine_ls_wR_factor_gt 0.0758
_cod_data_source_file d5dt02750k2.cif
_cod_data_source_block I_CCDC1
_cod_depositor_comments
;
The following automatic conversions were performed:

data item '_diffrn_radiation_probe' value 'X-ray' was changed to
'x-ray' in accordance with the
/home/data/users/saulius/crontab/automatic-downloads/rss-feeds/RSC/lib/dictionaries/cif_core.dic
dictionary named 'cif_core.dic' version 2.4.2 last updated on
2011-04-26.

Automatic conversion script
Id: cif_fix_values 8170 2020-07-09 18:12:32Z antanas 

 Adding full bibliography for 7720630--7720635.cif.
;
_cod_original_cell_volume 3870.56(16)
_cod_original_sg_symbol_Hall 'R 3;-2"c'
_cod_original_sg_symbol_H-M 'R 3 c'
_cod_database_code 7720631

loop_
_space_group_symop_id
_space_group_symop_operation_xyz
1 x,y,z
2 -y,x-y,z
3 -x+y,-x,z
4 -y,-x,z+1/2
5 -x+y,y,z+1/2
6 x,x-y,z+1/2
7 x+2/3,y+1/3,z+1/3
8 -y+2/3,x-y+1/3,z+1/3
9 -x+y+2/3,-x+1/3,z+1/3
10 -y+2/3,-x+1/3,z+5/6
11 -x+y+2/3,y+1/3,z+5/6
12 x+2/3,x-y+1/3,z+5/6
13 x+1/3,y+2/3,z+2/3
14 -y+1/3,x-y+2/3,z+2/3
15 -x+y+1/3,-x+2/3,z+2/3
16 -y+1/3,-x+2/3,z+1/6
17 -x+y+1/3,y+2/3,z+1/6
18 x+1/3,x-y+2/3,z+1/6

loop_
_atom_site_label
_atom_site_type_symbol
_atom_site_fract_x
_atom_site_fract_y
_atom_site_fract_z
_atom_site_adp_type
_atom_site_U_iso_or_equiv
_atom_site_site_symmetry_multiplicity
_atom_site_occupancy
_atom_site_calc_flag
_atom_site_refinement_flags
_atom_site_disorder_assembly
_atom_site_disorder_group
Ca1 Ca 0.1240(13) 0.2793(10) 0.0996(2) Uiso 0.0011 18 0.8845 d . . .
Eu1 Eu 0.1240(13) 0.2793(10) 0.0996(2) Uiso 0.0011 18 0.1154 d . . .
Ca2 Ca 0.5330(16) 0.4823(15) 0.0686(2) Uiso 0.0024 18 0.9417 d . . .
Eu2 Eu 0.5330(16) 0.4823(15) 0.0686(2) Uiso 0.0024 18 0.0583 d . . .
Ca3 Ca 0.2186(12) 0.3938(11) 0.0108(3) Uiso 0.0006 18 1 d . . .
Ca4 Ca 0 0 -0.0223(18) Uiso 0.0078 6 0.2395 d . . .
Ca5 Ca 0.666667 0.333333 -0.0032(6) Uiso 0.0071 6 1 d . . .
V1 V 0 0 -0.0988(4) Uiso 0.0012 6 1 d . . .
V2 V 0.3516(13) 0.1996(11) 0.1342(3) Uiso 0.0024 18 1 d . . .
V3 V 0.3204(8) 0.1691(15) 0.0328(2) Uiso 0.0013 18 0.9667 d . . .
Ta3 Ta 0.3204(8) 0.1691(15) 0.0328(2) Uiso 0.0013 18 0.0333 d . . .
O11 O 0 0 -0.1466(7) Uiso 0.0172 6 1 d . . .
O12 O -0.135(3) 0.021(4) -0.0796(9) Uiso 0.0036 18 1 d . . .
O21 O 0.482(3) 0.154(3) 0.1183(10) Uiso 0.0004 18 1 d . . .
O22 O 0.370(2) 0.183(4) 0.1819(6) Uiso 0.0012 18 1 d . . .
O23 O 0.402(3) 0.386(2) 0.1218(10) Uiso 0.0011 18 1 d . . .
O24 O 0.166(2) 0.072(4) 0.1315(8) Uiso 0.0048 18 1 d . . .
O31 O 0.238(3) -0.016(3) 0.0437(9) Uiso 0.005 18 1 d . . .
O32 O 0.496(2) 0.248(5) 0.0465(8) Uiso 0.0081 18 1 d . . .
O33 O 0.199(2) 0.047(3) -0.0059(6) Uiso 0.0011 18 1 d . . .
O34 O 0.256(3) 0.268(3) 0.0571(7) Uiso 0.0011 18 1 d . . .

loop_
_atom_site_aniso_label
_atom_site_aniso_type_symbol
_atom_site_aniso_U_11
_atom_site_aniso_U_22
_atom_site_aniso_U_33
_atom_site_aniso_U_12
_atom_site_aniso_U_13
_atom_site_aniso_U_23
? ? ? ? ? ? ? ?

loop_
_atom_type_symbol
_atom_type_scat_dispersion_real
_atom_type_scat_dispersion_imag
_atom_type_scat_source
Ca 0.3641 1.2855 'International Tables Vol C tables 4.2.6.8 and 6.1.1.1'
Eu -8.9294 11.1857 'International Tables Vol C tables 4.2.6.8 and 6.1.1.1'
O 0.0492 0.0322 'International Tables Vol C tables 4.2.6.8 and 6.1.1.1'
Ta -5.7959 5.2718 'International Tables Vol C tables 4.2.6.8 and 6.1.1.1'
V 0.0687 2.1097 'International Tables Vol C tables 4.2.6.8 and 6.1.1.1'

loop_
_exptl_crystal_face_index_h
_exptl_crystal_face_index_k
_exptl_crystal_face_index_l
_exptl_crystal_face_perp_dist
? ? ? ?

loop_
_geom_angle_atom_site_label_1
_geom_angle_atom_site_label_2
_geom_angle_atom_site_label_3
_geom_angle_site_symmetry_1
_geom_angle_site_symmetry_2
_geom_angle_site_symmetry_3
_geom_angle
_geom_angle_publ_flag
Eu1 Ca1 V2 . . . 0 ?
Eu1 Ca1 V2 . . 2_555 0 ?
Eu1 Ca1 O12 . . 18_555 0 ?
Eu1 Ca1 O21 . . 2_555 0 ?
Eu1 Ca1 O23 . . . 0 ?
Eu1 Ca1 O24 . . . 0 ?
Eu1 Ca1 O24 . . 2_555 0 ?
Eu1 Ca1 O31 . . 2_555 0 ?
Eu1 Ca1 O33 . . 16_555 0 ?
Eu1 Ca1 O34 . . . 0 ?
V2 Ca1 V2 . . 2_555 120.5(4) ?
V2 Ca1 O12 . . 18_555 118.6(9) ?
V2 Ca1 O21 . . 2_555 143.5(7) ?
V2 Ca1 O23 . . . 34.9(6) ?
V2 Ca1 O24 . . . 33.1(5) ?
V2 Ca1 O24 . . 2_555 92.5(13) ?
V2 Ca1 O31 . . 2_555 136.3(12) ?
V2 Ca1 O33 . . 16_555 66.6(7) ?
V2 Ca1 O34 . . . 71.7(11) ?
V2 Ca1 O12 2_555 . 18_555 105.1(11) ?
V2 Ca1 O21 2_555 . 2_555 31.4(7) ?
V2 Ca1 O23 2_555 . . 138.8(8) ?
V2 Ca1 O24 2_555 . . 93.2(7) ?
V2 Ca1 O24 2_555 . 2_555 31.2(14) ?
V2 Ca1 O31 2_555 . 2_555 87.2(8) ?
V2 Ca1 O33 2_555 . 16_555 96.5(6) ?
V2 Ca1 O34 2_555 . . 147.8(8) ?
O12 Ca1 O21 18_555 . 2_555 74.0(11) ?
O12 Ca1 O23 18_555 . . 83.7(10) ?
O12 Ca1 O24 18_555 . . 150.8(10) ?
O12 Ca1 O24 18_555 . 2_555 135.1(17) ?
O12 Ca1 O31 18_555 . 2_555 79.8(13) ?
O12 Ca1 O33 18_555 . 16_555 69.6(10) ?
O12 Ca1 O34 18_555 . . 91.4(13) ?
O21 Ca1 O23 2_555 . . 137.6(10) ?
O21 Ca1 O24 2_555 . . 123.5(9) ?
O21 Ca1 O24 2_555 . 2_555 62.6(15) ?
O21 Ca1 O31 2_555 . 2_555 77.4(12) ?
O21 Ca1 O33 2_555 . 16_555 89.9(9) ?
O21 Ca1 O34 2_555 . . 144.8(12) ?
O23 Ca1 O24 . . . 67.7(8) ?
O23 Ca1 O24 . . 2_555 121.2(13) ?
O23 Ca1 O31 . . 2_555 133.8(11) ?
O23 Ca1 O33 . . 16_555 48.2(10) ?
O23 Ca1 O34 . . . 69.2(12) ?
O24 Ca1 O24 . . 2_555 62.4(14) ?
O24 Ca1 O31 . . 2_555 124.5(13) ?
O24 Ca1 O33 . . 16_555 86.1(9) ?
O24 Ca1 O34 . . . 84.5(13) ?
O24 Ca1 O31 2_555 . 2_555 100.2(11) ?
O24 Ca1 O33 2_555 . 16_555 98.6(9) ?
O24 Ca1 O34 2_555 . . 130.8(15) ?
O31 Ca1 O33 2_555 . 16_555 149.1(13) ?
O31 Ca1 O34 2_555 . . 68.4(13) ?
O33 Ca1 O34 16_555 . . 115.3(10) ?
Ca1 Eu1 V2 . . . 0 ?
Ca1 Eu1 V2 . . 2_555 0 ?
Ca1 Eu1 O12 . . 18_555 0 ?
Ca1 Eu1 O21 . . 2_555 0 ?
Ca1 Eu1 O23 . . . 0 ?
Ca1 Eu1 O24 . . . 0 ?
Ca1 Eu1 O24 . . 2_555 0 ?
Ca1 Eu1 O31 . . 2_555 0 ?
Ca1 Eu1 O33 . . 16_555 0 ?
Ca1 Eu1 O34 . . . 0 ?
V2 Eu1 V2 . . 2_555 120.5(4) ?
V2 Eu1 O12 . . 18_555 118.6(9) ?
V2 Eu1 O21 . . 2_555 143.5(7) ?
V2 Eu1 O23 . . . 34.9(6) ?
V2 Eu1 O24 . . . 33.1(5) ?
V2 Eu1 O24 . . 2_555 92.5(13) ?
V2 Eu1 O31 . . 2_555 136.3(12) ?
V2 Eu1 O33 . . 16_555 66.6(7) ?
V2 Eu1 O34 . . . 71.7(11) ?
V2 Eu1 O12 2_555 . 18_555 105.1(11) ?
V2 Eu1 O21 2_555 . 2_555 31.4(7) ?
V2 Eu1 O23 2_555 . . 138.8(8) ?
V2 Eu1 O24 2_555 . . 93.2(7) ?
V2 Eu1 O24 2_555 . 2_555 31.2(14) ?
V2 Eu1 O31 2_555 . 2_555 87.2(8) ?
V2 Eu1 O33 2_555 . 16_555 96.5(6) ?
V2 Eu1 O34 2_555 . . 147.8(8) ?
O12 Eu1 O21 18_555 . 2_555 74.0(11) ?
O12 Eu1 O23 18_555 . . 83.7(10) ?
O12 Eu1 O24 18_555 . . 150.8(10) ?
O12 Eu1 O24 18_555 . 2_555 135.1(17) ?
O12 Eu1 O31 18_555 . 2_555 79.8(13) ?
O12 Eu1 O33 18_555 . 16_555 69.6(10) ?
O12 Eu1 O34 18_555 . . 91.4(13) ?
O21 Eu1 O23 2_555 . . 137.6(10) ?
O21 Eu1 O24 2_555 . . 123.5(9) ?
O21 Eu1 O24 2_555 . 2_555 62.6(15) ?
O21 Eu1 O31 2_555 . 2_555 77.4(12) ?
O21 Eu1 O33 2_555 . 16_555 89.9(9) ?
O21 Eu1 O34 2_555 . . 144.8(12) ?
O23 Eu1 O24 . . . 67.7(8) ?
O23 Eu1 O24 . . 2_555 121.2(13) ?
O23 Eu1 O31 . . 2_555 133.8(11) ?
O23 Eu1 O33 . . 16_555 48.2(10) ?
O23 Eu1 O34 . . . 69.2(12) ?
O24 Eu1 O24 . . 2_555 62.4(14) ?
O24 Eu1 O31 . . 2_555 124.5(13) ?
O24 Eu1 O33 . . 16_555 86.1(9) ?
O24 Eu1 O34 . . . 84.5(13) ?
O24 Eu1 O31 2_555 . 2_555 100.2(11) ?
O24 Eu1 O33 2_555 . 16_555 98.6(9) ?
O24 Eu1 O34 2_555 . . 130.8(15) ?
O31 Eu1 O33 2_555 . 16_555 149.1(13) ?
O31 Eu1 O34 2_555 . . 68.4(13) ?
O33 Eu1 O34 16_555 . . 115.3(10) ?
Eu2 Ca2 V3 . . . 0 ?
Eu2 Ca2 V3 . . 3_665 0 ?
Eu2 Ca2 Ta3 . . . 0 ?
Eu2 Ca2 Ta3 . . 3_665 0 ?
Eu2 Ca2 O12 . . 17_555 0 ?
Eu2 Ca2 O21 . . 3_665 0 ?
Eu2 Ca2 O22 . . 11_554 0 ?
Eu2 Ca2 O23 . . . 0 ?
Eu2 Ca2 O31 . . 3_665 0 ?
Eu2 Ca2 O32 . . . 0 ?
Eu2 Ca2 O32 . . 3_665 0 ?
Eu2 Ca2 O34 . . . 0 ?
V3 Ca2 V3 . . 3_665 117.6(5) ?
V3 Ca2 Ta3 . . . 0 ?
V3 Ca2 Ta3 . . 3_665 117.6(5) ?
V3 Ca2 O12 . . 17_555 131.6(11) ?
V3 Ca2 O21 . . 3_665 124.7(9) ?
V3 Ca2 O22 . . 11_554 71.4(10) ?
V3 Ca2 O23 . . . 86.8(7) ?
V3 Ca2 O31 . . 3_665 136.2(7) ?
V3 Ca2 O32 . . . 31.1(7) ?
V3 Ca2 O32 . . 3_665 95.9(8) ?
V3 Ca2 O34 . . . 33.2(9) ?
V3 Ca2 Ta3 3_665 . . 117.6(5) ?
V3 Ca2 Ta3 3_665 . 3_665 0 ?
V3 Ca2 O12 3_665 . 17_555 97.4(9) ?
V3 Ca2 O21 3_665 . 3_665 81.5(9) ?
V3 Ca2 O22 3_665 . 11_554 77.6(11) ?
V3 Ca2 O23 3_665 . . 146.3(9) ?
V3 Ca2 O31 3_665 . 3_665 32.9(10) ?
V3 Ca2 O32 3_665 . . 96.1(8) ?
V3 Ca2 O32 3_665 . 3_665 30.8(7) ?
V3 Ca2 O34 3_665 . . 145.3(7) ?
Ta3 Ca2 Ta3 . . 3_665 117.6(5) ?
Ta3 Ca2 O12 . . 17_555 131.6(11) ?
Ta3 Ca2 O21 . . 3_665 124.7(9) ?
Ta3 Ca2 O22 . . 11_554 71.4(10) ?
Ta3 Ca2 O23 . . . 86.8(7) ?
Ta3 Ca2 O31 . . 3_665 136.2(7) ?
Ta3 Ca2 O32 . . . 31.1(7) ?
Ta3 Ca2 O32 . . 3_665 95.9(8) ?
Ta3 Ca2 O34 . . . 33.2(9) ?
Ta3 Ca2 O12 3_665 . 17_555 97.4(9) ?
Ta3 Ca2 O21 3_665 . 3_665 81.5(9) ?
Ta3 Ca2 O22 3_665 . 11_554 77.6(11) ?
Ta3 Ca2 O23 3_665 . . 146.3(9) ?
Ta3 Ca2 O31 3_665 . 3_665 32.9(10) ?
Ta3 Ca2 O32 3_665 . . 96.1(8) ?
Ta3 Ca2 O32 3_665 . 3_665 30.8(7) ?
Ta3 Ca2 O34 3_665 . . 145.3(7) ?
O12 Ca2 O21 17_555 . 3_665 90.9(13) ?
O12 Ca2 O22 17_555 . 11_554 86.0(17) ?
O12 Ca2 O23 17_555 . . 79.8(12) ?
O12 Ca2 O31 17_555 . 3_665 65.2(12) ?
O12 Ca2 O32 17_555 . . 162.7(13) ?
O12 Ca2 O32 17_555 . 3_665 127.0(11) ?
O12 Ca2 O34 17_555 . . 100.2(14) ?
O21 Ca2 O22 3_665 . 11_554 158.3(13) ?
O21 Ca2 O23 3_665 . . 65.0(12) ?
O21 Ca2 O31 3_665 . 3_665 88.9(10) ?
O21 Ca2 O32 3_665 . . 101.8(13) ?
O21 Ca2 O32 3_665 . 3_665 75.2(14) ?
O21 Ca2 O34 3_665 . . 127.7(10) ?
O22 Ca2 O23 11_554 . . 135.0(17) ?
O22 Ca2 O31 11_554 . 3_665 70.3(12) ?
O22 Ca2 O32 11_554 . . 86.4(15) ?
O22 Ca2 O32 11_554 . 3_665 89.5(16) ?
O22 Ca2 O34 11_554 . . 74.0(11) ?
O23 Ca2 O31 . . 3_665 136.1(11) ?
O23 Ca2 O32 . . . 94.8(10) ?
O23 Ca2 O32 . . 3_665 132.6(15) ?
O23 Ca2 O34 . . . 67.0(9) ?
O31 Ca2 O32 3_665 . . 126.0(11) ?
O31 Ca2 O32 3_665 . 3_665 63.6(12) ?
O31 Ca2 O34 3_665 . . 142.0(12) ?
O32 Ca2 O32 . . 3_665 68.4(9) ?
O32 Ca2 O34 . . . 62.7(11) ?
O32 Ca2 O34 3_665 . . 129.0(11) ?
Ca2 Eu2 V3 . . . 0 ?
Ca2 Eu2 V3 . . 3_665 0 ?
Ca2 Eu2 Ta3 . . . 0 ?
Ca2 Eu2 Ta3 . . 3_665 0 ?
Ca2 Eu2 O12 . . 17_555 0 ?
Ca2 Eu2 O21 . . 3_665 0 ?
Ca2 Eu2 O22 . . 11_554 0 ?
Ca2 Eu2 O23 . . . 0 ?
Ca2 Eu2 O31 . . 3_665 0 ?
Ca2 Eu2 O32 . . . 0 ?
Ca2 Eu2 O32 . . 3_665 0 ?
Ca2 Eu2 O34 . . . 0 ?
V3 Eu2 V3 . . 3_665 117.6(5) ?
V3 Eu2 Ta3 . . . 0 ?
V3 Eu2 Ta3 . . 3_665 117.6(5) ?
V3 Eu2 O12 . . 17_555 131.6(11) ?
V3 Eu2 O21 . . 3_665 124.7(9) ?
V3 Eu2 O22 . . 11_554 71.4(10) ?
V3 Eu2 O23 . . . 86.8(7) ?
V3 Eu2 O31 . . 3_665 136.2(7) ?
V3 Eu2 O32 . . . 31.1(7) ?
V3 Eu2 O32 . . 3_665 95.9(8) ?
V3 Eu2 O34 . . . 33.2(9) ?
V3 Eu2 Ta3 3_665 . . 117.6(5) ?
V3 Eu2 Ta3 3_665 . 3_665 0 ?
V3 Eu2 O12 3_665 . 17_555 97.4(9) ?
V3 Eu2 O21 3_665 . 3_665 81.5(9) ?
V3 Eu2 O22 3_665 . 11_554 77.6(11) ?
V3 Eu2 O23 3_665 . . 146.3(9) ?
V3 Eu2 O31 3_665 . 3_665 32.9(10) ?
V3 Eu2 O32 3_665 . . 96.1(8) ?
V3 Eu2 O32 3_665 . 3_665 30.8(7) ?
V3 Eu2 O34 3_665 . . 145.3(7) ?
Ta3 Eu2 Ta3 . . 3_665 117.6(5) ?
Ta3 Eu2 O12 . . 17_555 131.6(11) ?
Ta3 Eu2 O21 . . 3_665 124.7(9) ?
Ta3 Eu2 O22 . . 11_554 71.4(10) ?
Ta3 Eu2 O23 . . . 86.8(7) ?
Ta3 Eu2 O31 . . 3_665 136.2(7) ?
Ta3 Eu2 O32 . . . 31.1(7) ?
Ta3 Eu2 O32 . . 3_665 95.9(8) ?
Ta3 Eu2 O34 . . . 33.2(9) ?
Ta3 Eu2 O12 3_665 . 17_555 97.4(9) ?
Ta3 Eu2 O21 3_665 . 3_665 81.5(9) ?
Ta3 Eu2 O22 3_665 . 11_554 77.6(11) ?
Ta3 Eu2 O23 3_665 . . 146.3(9) ?
Ta3 Eu2 O31 3_665 . 3_665 32.9(10) ?
Ta3 Eu2 O32 3_665 . . 96.1(8) ?
Ta3 Eu2 O32 3_665 . 3_665 30.8(7) ?
Ta3 Eu2 O34 3_665 . . 145.3(7) ?
O12 Eu2 O21 17_555 . 3_665 90.9(13) ?
O12 Eu2 O22 17_555 . 11_554 86.0(17) ?
O12 Eu2 O23 17_555 . . 79.8(12) ?
O12 Eu2 O31 17_555 . 3_665 65.2(12) ?
O12 Eu2 O32 17_555 . . 162.7(13) ?
O12 Eu2 O32 17_555 . 3_665 127.0(11) ?
O12 Eu2 O34 17_555 . . 100.2(14) ?
O21 Eu2 O22 3_665 . 11_554 158.3(13) ?
O21 Eu2 O23 3_665 . . 65.0(12) ?
O21 Eu2 O31 3_665 . 3_665 88.9(10) ?
O21 Eu2 O32 3_665 . . 101.8(13) ?
O21 Eu2 O32 3_665 . 3_665 75.2(14) ?
O21 Eu2 O34 3_665 . . 127.7(10) ?
O22 Eu2 O23 11_554 . . 135.0(17) ?
O22 Eu2 O31 11_554 . 3_665 70.3(12) ?
O22 Eu2 O32 11_554 . . 86.4(15) ?
O22 Eu2 O32 11_554 . 3_665 89.5(16) ?
O22 Eu2 O34 11_554 . . 74.0(11) ?
O23 Eu2 O31 . . 3_665 136.1(11) ?
O23 Eu2 O32 . . . 94.8(10) ?
O23 Eu2 O32 . . 3_665 132.6(15) ?
O23 Eu2 O34 . . . 67.0(9) ?
O31 Eu2 O32 3_665 . . 126.0(11) ?
O31 Eu2 O32 3_665 . 3_665 63.6(12) ?
O31 Eu2 O34 3_665 . . 142.0(12) ?
O32 Eu2 O32 . . 3_665 68.4(9) ?
O32 Eu2 O34 . . . 62.7(11) ?
O32 Eu2 O34 3_665 . . 129.0(11) ?
V1 Ca3 V2 16_555 . 11_554 94.3(3) ?
V1 Ca3 V2 16_555 . 12_454 93.9(5) ?
V1 Ca3 V3 16_555 . . 112.2(4) ?
V1 Ca3 Ta3 16_555 . . 112.2(4) ?
V1 Ca3 O11 16_555 . 16_555 32.4(7) ?
V1 Ca3 O12 16_555 . 18_555 30.8(6) ?
V1 Ca3 O21 16_555 . 11_554 109.4(7) ?
V1 Ca3 O22 16_555 . 11_554 70.2(10) ?
V1 Ca3 O22 16_555 . 12_454 65.7(6) ?
V1 Ca3 O23 16_555 . 12_454 128.3(12) ?
V1 Ca3 O31 16_555 . 2_555 92.3(10) ?
V1 Ca3 O33 16_555 . 2_555 135.7(8) ?
V1 Ca3 O34 16_555 . . 86.0(8) ?
V2 Ca3 V2 11_554 . 12_454 105.0(5) ?
V2 Ca3 V3 11_554 . . 81.4(5) ?
V2 Ca3 Ta3 11_554 . . 81.4(5) ?
V2 Ca3 O11 11_554 . 16_555 74.9(5) ?
V2 Ca3 O12 11_554 . 18_555 121.6(6) ?
V2 Ca3 O21 11_554 . 11_554 34.2(9) ?
V2 Ca3 O22 11_554 . 11_554 34.5(6) ?
V2 Ca3 O22 11_554 . 12_454 123.8(7) ?
V2 Ca3 O23 11_554 . 12_454 93.2(8) ?
V2 Ca3 O31 11_554 . 2_555 167.6(14) ?
V2 Ca3 O33 11_554 . 2_555 129.1(7) ?
V2 Ca3 O34 11_554 . . 103.4(10) ?
V2 Ca3 V3 12_454 . . 152.8(4) ?
V2 Ca3 Ta3 12_454 . . 152.8(4) ?
V2 Ca3 O11 12_454 . 16_555 74.5(6) ?
V2 Ca3 O12 12_454 . 18_555 98.6(9) ?
V2 Ca3 O21 12_454 . 11_554 73.6(10) ?
V2 Ca3 O22 12_454 . 11_554 129.4(10) ?
V2 Ca3 O22 12_454 . 12_454 34.2(5) ?
V2 Ca3 O23 12_454 . 12_454 35.1(11) ?
V2 Ca3 O31 12_454 . 2_555 85.1(11) ?
V2 Ca3 O33 12_454 . 2_555 69.0(8) ?
V2 Ca3 O34 12_454 . . 151.5(10) ?
V3 Ca3 Ta3 . . . 0 ?
V3 Ca3 O11 . . 16_555 132.1(5) ?
V3 Ca3 O12 . . 18_555 100.2(9) ?
V3 Ca3 O21 . . 11_554 103.2(10) ?
V3 Ca3 O22 . . 11_554 69.9(12) ?
V3 Ca3 O22 . . 12_454 154.4(7) ?
V3 Ca3 O23 . . 12_454 119.6(12) ?
V3 Ca3 O31 . . 2_555 86.3(12) ?
V3 Ca3 O33 . . 2_555 86.3(8) ?
V3 Ca3 O34 . . . 33.1(9) ?
Ta3 Ca3 O11 . . 16_555 132.1(5) ?
Ta3 Ca3 O12 . . 18_555 100.2(9) ?
Ta3 Ca3 O21 . . 11_554 103.2(10) ?
Ta3 Ca3 O22 . . 11_554 69.9(12) ?
Ta3 Ca3 O22 . . 12_454 154.4(7) ?
Ta3 Ca3 O23 . . 12_454 119.6(12) ?
Ta3 Ca3 O31 . . 2_555 86.3(12) ?
Ta3 Ca3 O33 . . 2_555 86.3(8) ?
Ta3 Ca3 O34 . . . 33.1(9) ?
O11 Ca3 O12 16_555 . 18_555 61.2(10) ?
O11 Ca3 O21 16_555 . 11_554 79.0(9) ?
O11 Ca3 O22 16_555 . 11_554 67.0(12) ?
O11 Ca3 O22 16_555 . 12_454 60.4(7) ?
O11 Ca3 O23 16_555 . 12_454 103.0(12) ?
O11 Ca3 O31 16_555 . 2_555 115.5(13) ?
O11 Ca3 O33 16_555 . 2_555 140.3(10) ?
O11 Ca3 O34 16_555 . . 115.4(9) ?
O12 Ca3 O21 18_555 . 11_554 139.9(10) ?
O12 Ca3 O22 18_555 . 11_554 90.7(9) ?
O12 Ca3 O22 18_555 . 12_454 64.4(9) ?
O12 Ca3 O23 18_555 . 12_454 131.1(14) ?
O12 Ca3 O31 18_555 . 2_555 62.6(10) ?
O12 Ca3 O33 18_555 . 2_555 109.1(8) ?
O12 Ca3 O34 18_555 . . 67.7(13) ?
O21 Ca3 O22 11_554 . 11_554 67.9(10) ?
O21 Ca3 O22 11_554 . 12_454 101.2(12) ?
O21 Ca3 O23 11_554 . 12_454 59.6(11) ?
O21 Ca3 O31 11_554 . 2_555 150.2(12) ?
O21 Ca3 O33 11_554 . 2_555 104.5(9) ?
O21 Ca3 O34 11_554 . . 133.1(15) ?
O22 Ca3 O22 11_554 . 12_454 127.4(14) ?
O22 Ca3 O23 11_554 . 12_454 127.5(10) ?
O22 Ca3 O31 11_554 . 2_555 140.9(11) ?
O22 Ca3 O33 11_554 . 2_555 151.6(15) ?
O22 Ca3 O34 11_554 . . 77.3(12) ?
O22 Ca3 O23 12_454 . 12_454 67.8(12) ?
O22 Ca3 O31 12_454 . 2_555 68.6(14) ?
O22 Ca3 O33 12_454 . 2_555 80.5(11) ?
O22 Ca3 O34 12_454 . . 125.0(11) ?
O23 Ca3 O31 12_454 . 2_555 91.1(11) ?
O23 Ca3 O33 12_454 . 2_555 52.0(9) ?
O23 Ca3 O34 12_454 . . 141.0(12) ?
O31 Ca3 O33 2_555 . 2_555 47.4(10) ?
O31 Ca3 O34 2_555 . . 66.5(13) ?
O33 Ca3 O34 2_555 . . 91.4(9) ?
V1 Ca4 O12 . . . 36.2(12) ?
V1 Ca4 O12 . . 2_555 36.2(13) ?
V1 Ca4 O12 . . 3_555 36.2(11) ?
V1 Ca4 O33 . . . 107.6(19) ?
V1 Ca4 O33 . . 2_555 108(2) ?
V1 Ca4 O33 . . 3_555 107.6(19) ?
O12 Ca4 O12 . . 2_555 61(2) ?
O12 Ca4 O12 . . 3_555 61.5(18) ?
O12 Ca4 O33 . . . 141(3) ?
O12 Ca4 O33 . . 2_555 79.2(15) ?
O12 Ca4 O33 . . 3_555 98.5(16) ?
O12 Ca4 O12 2_555 . 3_555 61.5(17) ?
O12 Ca4 O33 2_555 . . 98.5(17) ?
O12 Ca4 O33 2_555 . 2_555 141(3) ?
O12 Ca4 O33 2_555 . 3_555 79.2(14) ?
O12 Ca4 O33 3_555 . . 79.2(16) ?
O12 Ca4 O33 3_555 . 2_555 98.5(16) ?
O12 Ca4 O33 3_555 . 3_555 141(3) ?
O33 Ca4 O33 . . 2_555 111(2) ?
O33 Ca4 O33 . . 3_555 111(2) ?
O33 Ca4 O33 2_555 . 3_555 111(2) ?
O24 Ca5 O24 10_554 . 11_554 86.2(18) ?
O24 Ca5 O24 10_554 . 12_554 86.2(17) ?
O24 Ca5 O32 10_554 . . 104.4(13) ?
O24 Ca5 O32 10_554 . 2_655 100.5(16) ?
O24 Ca5 O32 10_554 . 3_665 167.7(15) ?
O24 Ca5 O24 11_554 . 12_554 86.2(18) ?
O24 Ca5 O32 11_554 . . 100.5(16) ?
O24 Ca5 O32 11_554 . 2_655 168(2) ?
O24 Ca5 O32 11_554 . 3_665 104.4(16) ?
O24 Ca5 O32 12_554 . . 167.7(14) ?
O24 Ca5 O32 12_554 . 2_655 104.4(16) ?
O24 Ca5 O32 12_554 . 3_665 100.5(14) ?
O32 Ca5 O32 . . 2_655 68.0(16) ?
O32 Ca5 O32 . . 3_665 68.0(14) ?
O32 Ca5 O32 2_655 . 3_665 68.0(17) ?
Ca3 V1 Ca3 10_554 . 11_444 82.8(4) ?
Ca3 V1 Ca3 10_554 . 12_454 82.8(4) ?
Ca3 V1 Ca4 10_554 . . 130.2(3) ?
Ca3 V1 O11 10_554 . . 49.8(3) ?
Ca3 V1 O12 10_554 . . 149.1(13) ?
Ca3 V1 O12 10_554 . 2_555 107.0(14) ?
Ca3 V1 O12 10_554 . 3_555 69.9(13) ?
Ca3 V1 Ca3 11_444 . 12_454 82.8(5) ?
Ca3 V1 Ca4 11_444 . . 130.2(3) ?
Ca3 V1 O11 11_444 . . 49.8(3) ?
Ca3 V1 O12 11_444 . . 107.0(10) ?
Ca3 V1 O12 11_444 . 2_555 69.9(11) ?
Ca3 V1 O12 11_444 . 3_555 149.1(16) ?
Ca3 V1 Ca4 12_454 . . 130.2(3) ?
Ca3 V1 O11 12_454 . . 49.8(3) ?
Ca3 V1 O12 12_454 . . 69.9(12) ?
Ca3 V1 O12 12_454 . 2_555 149.1(11) ?
Ca3 V1 O12 12_454 . 3_555 107.0(13) ?
Ca4 V1 O11 . . . 180 ?
Ca4 V1 O12 . . . 65.4(12) ?
Ca4 V1 O12 . . 2_555 65.4(13) ?
Ca4 V1 O12 . . 3_555 65.4(12) ?
O11 V1 O12 . . . 114.6(12) ?
O11 V1 O12 . . 2_555 114.6(13) ?
O11 V1 O12 . . 3_555 114.6(12) ?
O12 V1 O12 . . 2_555 103.9(19) ?
O12 V1 O12 . . 3_555 103.9(19) ?
O12 V1 O12 2_555 . 3_555 103.9(18) ?
Ca1 V2 Ca1 . . 3_555 87.1(4) ?
Ca1 V2 Eu1 . . . 0 ?
Ca1 V2 Eu1 . . 3_555 87.1(4) ?
Ca1 V2 Ca3 . . 17_545 166.2(4) ?
Ca1 V2 Ca3 . . 18_555 99.9(5) ?
Ca1 V2 O21 . . . 136.8(13) ?
Ca1 V2 O22 . . . 123.9(14) ?
Ca1 V2 O23 . . . 57.7(11) ?
Ca1 V2 O24 . . . 58.3(14) ?
Ca1 V2 O34 . . . 39.0(7) ?
Ca1 V2 Eu1 3_555 . . 87.1(4) ?
Ca1 V2 Eu1 3_555 . 3_555 0 ?
Ca1 V2 Ca3 3_555 . 17_545 85.3(5) ?
Ca1 V2 Ca3 3_555 . 18_555 171.6(6) ?
Ca1 V2 O21 3_555 . . 75.8(9) ?
Ca1 V2 O22 3_555 . . 109.2(12) ?
Ca1 V2 O23 3_555 . . 136.5(12) ?
Ca1 V2 O24 3_555 . . 44.1(14) ?
Ca1 V2 O34 3_555 . . 77.3(6) ?
Eu1 V2 Eu1 . . 3_555 87.1(4) ?
Eu1 V2 Ca3 . . 17_545 166.2(4) ?
Eu1 V2 Ca3 . . 18_555 99.9(5) ?
Eu1 V2 O21 . . . 136.8(13) ?
Eu1 V2 O22 . . . 123.9(14) ?
Eu1 V2 O23 . . . 57.7(11) ?
Eu1 V2 O24 . . . 58.3(14) ?
Eu1 V2 O34 . . . 39.0(7) ?
Eu1 V2 Ca3 3_555 . 17_545 85.3(5) ?
Eu1 V2 Ca3 3_555 . 18_555 171.6(6) ?
Eu1 V2 O21 3_555 . . 75.8(9) ?
Eu1 V2 O22 3_555 . . 109.2(12) ?
Eu1 V2 O23 3_555 . . 136.5(12) ?
Eu1 V2 O24 3_555 . . 44.1(14) ?
Eu1 V2 O34 3_555 . . 77.3(6) ?
Ca3 V2 Ca3 17_545 . 18_555 86.8(5) ?
Ca3 V2 O21 17_545 . . 51.7(12) ?
Ca3 V2 O22 17_545 . . 48.9(14) ?
Ca3 V2 O23 17_545 . . 134.0(12) ?
Ca3 V2 O24 17_545 . . 108.7(14) ?
Ca3 V2 O34 17_545 . . 148.4(9) ?
Ca3 V2 O21 18_555 . . 101.7(9) ?
Ca3 V2 O22 18_555 . . 63.0(11) ?
Ca3 V2 O23 18_555 . . 52.0(11) ?
Ca3 V2 O24 18_555 . . 136.9(14) ?
Ca3 V2 O34 18_555 . . 111.1(7) ?
O21 V2 O22 . . . 99.3(18) ?
O21 V2 O23 . . . 111.3(15) ?
O21 V2 O24 . . . 119.7(17) ?
O21 V2 O34 . . . 98.0(14) ?
O22 V2 O23 . . . 111.6(18) ?
O22 V2 O24 . . . 96.8(13) ?
O22 V2 O34 . . . 162.6(17) ?
O23 V2 O24 . . . 115.4(19) ?
O23 V2 O34 . . . 59.3(12) ?
O24 V2 O34 . . . 76.4(13) ?
Ca2 V3 Ca2 . . 2_655 88.5(5) ?
Ca2 V3 Eu2 . . . 0 ?
Ca2 V3 Eu2 . . 2_655 88.5(5) ?
Ca2 V3 Ca3 . . . 70.1(5) ?
Ca2 V3 Ta3 . . . 0 ?
Ca2 V3 O22 . . 11_554 38.7(5) ?
Ca2 V3 O31 . . . 139.4(11) ?
Ca2 V3 O32 . . . 48.5(19) ?
Ca2 V3 O33 . . . 152.4(10) ?
Ca2 V3 O34 . . . 56.9(10) ?
Ca2 V3 Eu2 2_655 . . 88.5(5) ?
Ca2 V3 Eu2 2_655 . 2_655 0 ?
Ca2 V3 Ca3 2_655 . . 158.6(5) ?
Ca2 V3 Ta3 2_655 . . 0 ?
Ca2 V3 O22 2_655 . 11_554 117.1(9) ?
Ca2 V3 O31 2_655 . . 61.6(12) ?
Ca2 V3 O32 2_655 . . 45.6(18) ?
Ca2 V3 O33 2_655 . . 112.8(11) ?
Ca2 V3 O34 2_655 . . 122.8(11) ?
Eu2 V3 Eu2 . . 2_655 88.5(5) ?
Eu2 V3 Ca3 . . . 70.1(5) ?
Eu2 V3 Ta3 . . . 0 ?
Eu2 V3 O22 . . 11_554 38.7(5) ?
Eu2 V3 O31 . . . 139.4(11) ?
Eu2 V3 O32 . . . 48.5(19) ?
Eu2 V3 O33 . . . 152.4(10) ?
Eu2 V3 O34 . . . 56.9(10) ?
Eu2 V3 Ca3 2_655 . . 158.6(5) ?
Eu2 V3 Ta3 2_655 . . 0 ?
Eu2 V3 O22 2_655 . 11_554 117.1(9) ?
Eu2 V3 O31 2_655 . . 61.6(12) ?
Eu2 V3 O32 2_655 . . 45.6(18) ?
Eu2 V3 O33 2_655 . . 112.8(11) ?
Eu2 V3 O34 2_655 . . 122.8(11) ?
Ca3 V3 Ta3 . . . 0 ?
Ca3 V3 O22 . . 11_554 43.8(10) ?
Ca3 V3 O31 . . . 137.2(13) ?
Ca3 V3 O32 . . . 114.1(19) ?
Ca3 V3 O33 . . . 87.2(10) ?
Ca3 V3 O34 . . . 46.1(11) ?
Ta3 V3 O22 . . 11_554 0 ?
Ta3 V3 O31 . . . 0 ?
Ta3 V3 O32 . . . 0 ?
Ta3 V3 O33 . . . 0 ?
Ta3 V3 O34 . . . 0 ?
O22 V3 O31 11_554 . . 178.2(12) ?
O22 V3 O32 11_554 . . 72(2) ?
O22 V3 O33 11_554 . . 113.7(10) ?
O22 V3 O34 11_554 . . 64.2(12) ?
O31 V3 O32 . . . 107(2) ?
O31 V3 O33 . . . 68.1(13) ?
O31 V3 O34 . . . 115.2(15) ?
O32 V3 O33 . . . 138.7(17) ?
O32 V3 O34 . . . 102(2) ?
O33 V3 O34 . . . 117.3(14) ?
Ca2 Ta3 Ca2 . . 2_655 88.5(5) ?
Ca2 Ta3 Eu2 . . . 0 ?
Ca2 Ta3 Eu2 . . 2_655 88.5(5) ?
Ca2 Ta3 Ca3 . . . 70.1(5) ?
Ca2 Ta3 V3 . . . 0 ?
Ca2 Ta3 O22 . . 11_554 38.7(5) ?
Ca2 Ta3 O31 . . . 139.4(11) ?
Ca2 Ta3 O32 . . . 48.5(19) ?
Ca2 Ta3 O33 . . . 152.4(10) ?
Ca2 Ta3 O34 . . . 56.9(10) ?
Ca2 Ta3 Eu2 2_655 . . 88.5(5) ?
Ca2 Ta3 Eu2 2_655 . 2_655 0 ?
Ca2 Ta3 Ca3 2_655 . . 158.6(5) ?
Ca2 Ta3 V3 2_655 . . 0 ?
Ca2 Ta3 O22 2_655 . 11_554 117.1(9) ?
Ca2 Ta3 O31 2_655 . . 61.6(12) ?
Ca2 Ta3 O32 2_655 . . 45.6(18) ?
Ca2 Ta3 O33 2_655 . . 112.8(11) ?
Ca2 Ta3 O34 2_655 . . 122.8(11) ?
Eu2 Ta3 Eu2 . . 2_655 88.5(5) ?
Eu2 Ta3 Ca3 . . . 70.1(5) ?
Eu2 Ta3 V3 . . . 0 ?
Eu2 Ta3 O22 . . 11_554 38.7(5) ?
Eu2 Ta3 O31 . . . 139.4(11) ?
Eu2 Ta3 O32 . . . 48.5(19) ?
Eu2 Ta3 O33 . . . 152.4(10) ?
Eu2 Ta3 O34 . . . 56.9(10) ?
Eu2 Ta3 Ca3 2_655 . . 158.6(5) ?
Eu2 Ta3 V3 2_655 . . 0 ?
Eu2 Ta3 O22 2_655 . 11_554 117.1(9) ?
Eu2 Ta3 O31 2_655 . . 61.6(12) ?
Eu2 Ta3 O32 2_655 . . 45.6(18) ?
Eu2 Ta3 O33 2_655 . . 112.8(11) ?
Eu2 Ta3 O34 2_655 . . 122.8(11) ?
Ca3 Ta3 V3 . . . 0 ?
Ca3 Ta3 O22 . . 11_554 43.8(10) ?
Ca3 Ta3 O31 . . . 137.2(13) ?
Ca3 Ta3 O32 . . . 114.1(19) ?
Ca3 Ta3 O33 . . . 87.2(10) ?
Ca3 Ta3 O34 . . . 46.1(11) ?
V3 Ta3 O22 . . 11_554 0 ?
V3 Ta3 O31 . . . 0 ?
V3 Ta3 O32 . . . 0 ?
V3 Ta3 O33 . . . 0 ?
V3 Ta3 O34 . . . 0 ?
O22 Ta3 O31 11_554 . . 178.2(12) ?
O22 Ta3 O32 11_554 . . 72(2) ?
O22 Ta3 O33 11_554 . . 113.7(10) ?
O22 Ta3 O34 11_554 . . 64.2(12) ?
O31 Ta3 O32 . . . 107(2) ?
O31 Ta3 O33 . . . 68.1(13) ?
O31 Ta3 O34 . . . 115.2(15) ?
O32 Ta3 O33 . . . 138.7(17) ?
O32 Ta3 O34 . . . 102(2) ?
O33 Ta3 O34 . . . 117.3(14) ?
Ca3 O11 Ca3 10_554 . 11_444 118.2(6) ?
Ca3 O11 Ca3 10_554 . 12_454 118.2(5) ?
Ca3 O11 V1 10_554 . . 97.8(7) ?
Ca3 O11 O12 10_554 . . 124.1(10) ?
Ca3 O11 O12 10_554 . 2_555 97.7(9) ?
Ca3 O11 O12 10_554 . 3_555 69.6(10) ?
Ca3 O11 O21 10_554 . 13_444 112.9(10) ?
Ca3 O11 O21 10_554 . 14_544 49.8(6) ?
Ca3 O11 O21 10_554 . 15_554 86.1(9) ?
Ca3 O11 O22 10_554 . 13_444 167.0(12) ?
Ca3 O11 O22 10_554 . 14_544 54.0(8) ?
Ca3 O11 O22 10_554 . 15_554 65.5(11) ?
Ca3 O11 Ca3 11_444 . 12_454 118.2(5) ?
Ca3 O11 V1 11_444 . . 97.8(7) ?
Ca3 O11 O12 11_444 . . 97.7(8) ?
Ca3 O11 O12 11_444 . 2_555 69.6(8) ?
Ca3 O11 O12 11_444 . 3_555 124.1(10) ?
Ca3 O11 O21 11_444 . 13_444 49.8(7) ?
Ca3 O11 O21 11_444 . 14_544 86.1(8) ?
Ca3 O11 O21 11_444 . 15_554 112.9(10) ?
Ca3 O11 O22 11_444 . 13_444 54.0(10) ?
Ca3 O11 O22 11_444 . 14_544 65.5(8) ?
Ca3 O11 O22 11_444 . 15_554 167.0(13) ?
Ca3 O11 V1 12_454 . . 97.8(7) ?
Ca3 O11 O12 12_454 . . 69.6(9) ?
Ca3 O11 O12 12_454 . 2_555 124.1(13) ?
Ca3 O11 O12 12_454 . 3_555 97.7(11) ?
Ca3 O11 O21 12_454 . 13_444 86.1(8) ?
Ca3 O11 O21 12_454 . 14_544 112.9(11) ?
Ca3 O11 O21 12_454 . 15_554 49.8(8) ?
Ca3 O11 O22 12_454 . 13_444 65.5(10) ?
Ca3 O11 O22 12_454 . 14_544 167.0(12) ?
Ca3 O11 O22 12_454 . 15_554 54.0(11) ?
V1 O11 O12 . . . 32.0(8) ?
V1 O11 O12 . . 2_555 32.0(9) ?
V1 O11 O12 . . 3_555 32.0(7) ?
V1 O11 O21 . . 13_444 142.8(6) ?
V1 O11 O21 . . 14_544 142.8(7) ?
V1 O11 O21 . . 15_554 142.8(7) ?
V1 O11 O22 . . 13_444 93.8(7) ?
V1 O11 O22 . . 14_544 93.8(7) ?
V1 O11 O22 . . 15_554 93.8(7) ?
O12 O11 O12 . . 2_555 54.6(14) ?
O12 O11 O12 . . 3_555 54.6(11) ?
O12 O11 O21 . . 13_444 123.0(7) ?
O12 O11 O21 . . 14_544 173.9(9) ?
O12 O11 O21 . . 15_554 119.2(11) ?
O12 O11 O22 . . 13_444 68.8(8) ?
O12 O11 O22 . . 14_544 123.1(12) ?
O12 O11 O22 . . 15_554 89.1(11) ?
O12 O11 O12 2_555 . 3_555 54.6(10) ?
O12 O11 O21 2_555 . 13_444 119.2(8) ?
O12 O11 O21 2_555 . 14_544 123.0(12) ?
O12 O11 O21 2_555 . 15_554 173.9(13) ?
O12 O11 O22 2_555 . 13_444 89.1(10) ?
O12 O11 O22 2_555 . 14_544 68.8(11) ?
O12 O11 O22 2_555 . 15_554 123.1(12) ?
O12 O11 O21 3_555 . 13_444 173.9(9) ?
O12 O11 O21 3_555 . 14_544 119.2(10) ?
O12 O11 O21 3_555 . 15_554 123.0(7) ?
O12 O11 O22 3_555 . 13_444 123.1(13) ?
O12 O11 O22 3_555 . 14_544 89.1(12) ?
O12 O11 O22 3_555 . 15_554 68.8(8) ?
O21 O11 O21 13_444 . 14_544 63.1(9) ?
O21 O11 O21 13_444 . 15_554 63.1(8) ?
O21 O11 O22 13_444 . 13_444 54.2(8) ?
O21 O11 O22 13_444 . 14_544 88.2(9) ?
O21 O11 O22 13_444 . 15_554 117.3(11) ?
O21 O11 O21 14_544 . 15_554 63.1(11) ?
O21 O11 O22 14_544 . 13_444 117.3(10) ?
O21 O11 O22 14_544 . 14_544 54.2(9) ?
O21 O11 O22 14_544 . 15_554 88.2(11) ?
O21 O11 O22 15_554 . 13_444 88.2(10) ?
O21 O11 O22 15_554 . 14_544 117.3(12) ?
O21 O11 O22 15_554 . 15_554 54.2(8) ?
O22 O11 O22 13_444 . 14_544 119.6(12) ?
O22 O11 O22 13_444 . 15_554 119.6(14) ?
O22 O11 O22 14_544 . 15_554 119.6(13) ?
Ca1 O12 Eu1 12_454 . 12_454 0 ?
Ca1 O12 Ca2 12_454 . 11_444 95.4(13) ?
Ca1 O12 Eu2 12_454 . 11_444 95.4(13) ?
Ca1 O12 Ca3 12_454 . 12_454 79.2(12) ?
Ca1 O12 Ca4 12_454 . . 107.8(15) ?
Ca1 O12 V1 12_454 . . 145.2(17) ?
Ca1 O12 O11 12_454 . . 127.3(15) ?
Ca1 O12 O12 12_454 . 2_555 167.1(16) ?
Ca1 O12 O12 12_454 . 3_555 115.0(14) ?
Ca1 O12 O22 12_454 . 13_444 108.3(15) ?
Ca1 O12 O23 12_454 . 11_444 109.4(13) ?
Ca1 O12 O23 12_454 . 12_454 54.5(11) ?
Ca1 O12 O31 12_454 . 10_454 51.8(11) ?
Ca1 O12 O33 12_454 . 2_555 66.8(12) ?
Ca1 O12 O34 12_454 . 12_454 43.5(10) ?
Eu1 O12 Ca2 12_454 . 11_444 95.4(13) ?
Eu1 O12 Eu2 12_454 . 11_444 95.4(13) ?
Eu1 O12 Ca3 12_454 . 12_454 79.2(12) ?
Eu1 O12 Ca4 12_454 . . 107.8(15) ?
Eu1 O12 V1 12_454 . . 145.2(17) ?
Eu1 O12 O11 12_454 . . 127.3(15) ?
Eu1 O12 O12 12_454 . 2_555 167.1(16) ?
Eu1 O12 O12 12_454 . 3_555 115.0(14) ?
Eu1 O12 O22 12_454 . 13_444 108.3(15) ?
Eu1 O12 O23 12_454 . 11_444 109.4(13) ?
Eu1 O12 O23 12_454 . 12_454 54.5(11) ?
Eu1 O12 O31 12_454 . 10_454 51.8(11) ?
Eu1 O12 O33 12_454 . 2_555 66.8(12) ?
Eu1 O12 O34 12_454 . 12_454 43.5(10) ?
Ca2 O12 Eu2 11_444 . 11_444 0 ?
Ca2 O12 Ca3 11_444 . 12_454 87.4(10) ?
Ca2 O12 Ca4 11_444 . . 121.4(13) ?
Ca2 O12 V1 11_444 . . 110.6(17) ?
Ca2 O12 O11 11_444 . . 92.4(11) ?
Ca2 O12 O12 11_444 . 2_555 92.0(14) ?
Ca2 O12 O12 11_444 . 3_555 148.3(19) ?
Ca2 O12 O22 11_444 . 13_444 41.9(6) ?
Ca2 O12 O23 11_444 . 11_444 47.3(9) ?
Ca2 O12 O23 11_444 . 12_454 149.6(18) ?
Ca2 O12 O31 11_444 . 10_454 62.4(10) ?
Ca2 O12 O33 11_444 . 2_555 126.5(12) ?
Ca2 O12 O34 11_444 . 12_454 111.6(14) ?
Eu2 O12 Ca3 11_444 . 12_454 87.4(10) ?
Eu2 O12 Ca4 11_444 . . 121.4(13) ?
Eu2 O12 V1 11_444 . . 110.6(17) ?
Eu2 O12 O11 11_444 . . 92.4(11) ?
Eu2 O12 O12 11_444 . 2_555 92.0(14) ?
Eu2 O12 O12 11_444 . 3_555 148.3(19) ?
Eu2 O12 O22 11_444 . 13_444 41.9(6) ?
Eu2 O12 O23 11_444 . 11_444 47.3(9) ?
Eu2 O12 O23 11_444 . 12_454 149.6(18) ?
Eu2 O12 O31 11_444 . 10_454 62.4(10) ?
Eu2 O12 O33 11_444 . 2_555 126.5(12) ?
Eu2 O12 O34 11_444 . 12_454 111.6(14) ?
Ca3 O12 Ca4 12_454 . . 148.5(11) ?
Ca3 O12 V1 12_454 . . 79.4(12) ?
Ca3 O12 O11 12_454 . . 49.2(6) ?
Ca3 O12 O12 12_454 . 2_555 111.7(14) ?
Ca3 O12 O12 12_454 . 3_555 89.7(11) ?
Ca3 O12 O22 12_454 . 13_444 53.4(8) ?
Ca3 O12 O23 12_454 . 11_444 133.8(11) ?
Ca3 O12 O23 12_454 . 12_454 90.6(11) ?
Ca3 O12 O31 12_454 . 10_454 43.7(8) ?
Ca3 O12 O33 12_454 . 2_555 132.5(14) ?
Ca3 O12 O34 12_454 . 12_454 43.6(8) ?
Ca4 O12 V1 . . . 78.4(16) ?
Ca4 O12 O11 . . . 111.8(16) ?
Ca4 O12 O12 . . 2_555 59.3(13) ?
Ca4 O12 O12 . . 3_555 59.3(12) ?
Ca4 O12 O22 . . 13_444 141.5(18) ?
Ca4 O12 O23 . . 11_444 74.1(12) ?
Ca4 O12 O23 . . 12_454 71.1(10) ?
Ca4 O12 O31 . . 10_454 158.9(19) ?
Ca4 O12 O33 . . 2_555 41.1(11) ?
Ca4 O12 O34 . . 12_454 122.4(11) ?
V1 O12 O11 . . . 33.4(9) ?
V1 O12 O12 . . 2_555 38.1(12) ?
V1 O12 O12 . . 3_555 38.1(9) ?
V1 O12 O22 . . 13_444 79.7(14) ?
V1 O12 O23 . . 11_444 105.3(19) ?
V1 O12 O23 . . 12_454 98.7(12) ?
V1 O12 O31 . . 10_454 121.0(17) ?
V1 O12 O33 . . 2_555 110.7(15) ?
V1 O12 O34 . . 12_454 103.5(14) ?
O11 O12 O12 . . 2_555 62.7(11) ?
O11 O12 O12 . . 3_555 62.7(10) ?
O11 O12 O22 . . 13_444 52.4(7) ?
O11 O12 O23 . . 11_444 113.8(14) ?
O11 O12 O23 . . 12_454 109.0(10) ?
O11 O12 O31 . . 10_454 88.0(11) ?
O11 O12 O33 . . 2_555 139.3(11) ?
O11 O12 O34 . . 12_454 85.4(11) ?
O12 O12 O12 2_555 . 3_555 60.0(13) ?
O12 O12 O22 2_555 . 13_444 84.3(14) ?
O12 O12 O23 2_555 . 11_444 68.6(14) ?
O12 O12 O23 2_555 . 12_454 116.7(14) ?
O12 O12 O31 2_555 . 10_454 141.0(16) ?
O12 O12 O33 2_555 . 2_555 100.3(15) ?
O12 O12 O34 2_555 . 12_454 141.4(14) ?
O12 O12 O22 3_555 . 13_444 114.8(14) ?
O12 O12 O23 3_555 . 11_444 122.7(18) ?
O12 O12 O23 3_555 . 12_454 61.9(11) ?
O12 O12 O31 3_555 . 10_454 130.2(14) ?
O12 O12 O33 3_555 . 2_555 76.7(11) ?
O12 O12 O34 3_555 . 12_454 87.0(12) ?
O22 O12 O23 13_444 . 11_444 81.7(11) ?
O22 O12 O23 13_444 . 12_454 143.8(15) ?
O22 O12 O31 13_444 . 10_454 56.9(12) ?
O22 O12 O33 13_444 . 2_555 168.2(11) ?
O22 O12 O34 13_444 . 12_454 93.3(13) ?
O23 O12 O23 11_444 . 12_454 132.2(14) ?
O23 O12 O31 11_444 . 10_454 105.4(12) ?
O23 O12 O33 11_444 . 2_555 89.8(12) ?
O23 O12 O34 11_444 . 12_454 149.3(16) ?
O23 O12 O31 12_454 . 10_454 96.1(15) ?
O23 O12 O33 12_454 . 2_555 42.8(9) ?
O23 O12 O34 12_454 . 12_454 51.5(10) ?
O31 O12 O33 10_454 . 2_555 118.5(17) ?
O31 O12 O34 10_454 . 12_454 49.2(10) ?
O33 O12 O34 2_555 . 12_454 89.8(13) ?
Ca1 O21 Eu1 3_555 . 3_555 0 ?
Ca1 O21 Ca2 3_555 . 2_655 75.7(8) ?
Ca1 O21 Eu2 3_555 . 2_655 75.7(8) ?
Ca1 O21 Ca3 3_555 . 17_545 96.3(8) ?
Ca1 O21 V2 3_555 . . 72.8(8) ?
Ca1 O21 O11 3_555 . 7_555 139.0(11) ?
Ca1 O21 O22 3_555 . . 87.9(9) ?
Ca1 O21 O23 3_555 . . 98.2(10) ?
Ca1 O21 O23 3_555 . 2_655 97.7(10) ?
Ca1 O21 O24 3_555 . . 43.1(8) ?
Ca1 O21 O32 3_555 . . 87.9(10) ?
Eu1 O21 Ca2 3_555 . 2_655 75.7(8) ?
Eu1 O21 Eu2 3_555 . 2_655 75.7(8) ?
Eu1 O21 Ca3 3_555 . 17_545 96.3(8) ?
Eu1 O21 V2 3_555 . . 72.8(8) ?
Eu1 O21 O11 3_555 . 7_555 139.0(11) ?
Eu1 O21 O22 3_555 . . 87.9(9) ?
Eu1 O21 O23 3_555 . . 98.2(10) ?
Eu1 O21 O23 3_555 . 2_655 97.7(10) ?
Eu1 O21 O24 3_555 . . 43.1(8) ?
Eu1 O21 O32 3_555 . . 87.9(10) ?
Ca2 O21 Eu2 2_655 . 2_655 0 ?
Ca2 O21 Ca3 2_655 . 17_545 116.7(15) ?
Ca2 O21 V2 2_655 . . 137.8(18) ?
Ca2 O21 O11 2_655 . 7_555 137.2(12) ?
Ca2 O21 O22 2_655 . . 160.8(13) ?
Ca2 O21 O23 2_655 . . 128.1(16) ?
Ca2 O21 O23 2_655 . 2_655 58.8(13) ?
Ca2 O21 O24 2_655 . . 114.7(12) ?
Ca2 O21 O32 2_655 . . 53.8(14) ?
Eu2 O21 Ca3 2_655 . 17_545 116.7(15) ?
Eu2 O21 V2 2_655 . . 137.8(18) ?
Eu2 O21 O11 2_655 . 7_555 137.2(12) ?
Eu2 O21 O22 2_655 . . 160.8(13) ?
Eu2 O21 O23 2_655 . . 128.1(16) ?
Eu2 O21 O23 2_655 . 2_655 58.8(13) ?
Eu2 O21 O24 2_655 . . 114.7(12) ?
Eu2 O21 O32 2_655 . . 53.8(14) ?
Ca3 O21 V2 17_545 . . 94.1(15) ?
Ca3 O21 O11 17_545 . 7_555 51.2(7) ?
Ca3 O21 O22 17_545 . . 54.5(12) ?
Ca3 O21 O23 17_545 . . 115.2(15) ?
Ca3 O21 O23 17_545 . 2_655 60.6(12) ?
Ca3 O21 O24 17_545 . . 94.1(12) ?
Ca3 O21 O32 17_545 . . 168.4(17) ?
V2 O21 O11 . . 7_555 84.3(12) ?
V2 O21 O22 . . . 40.7(11) ?
V2 O21 O23 . . . 34.9(9) ?
V2 O21 O23 . . 2_655 152.5(19) ?
V2 O21 O24 . . . 29.8(9) ?
V2 O21 O32 . . . 97.5(17) ?
O11 O21 O22 7_555 . . 54.1(8) ?
O11 O21 O23 7_555 . . 79.3(10) ?
O11 O21 O23 7_555 . 2_655 87.1(12) ?
O11 O21 O24 7_555 . . 107.5(12) ?
O11 O21 O32 7_555 . . 129.2(11) ?
O22 O21 O23 . . . 63.3(13) ?
O22 O21 O23 . . 2_655 115.1(18) ?
O22 O21 O24 . . . 54.4(9) ?
O22 O21 O32 . . . 136.7(19) ?
O23 O21 O23 . . 2_655 163.9(12) ?
O23 O21 O24 . . . 60.2(11) ?
O23 O21 O32 . . . 74.7(15) ?
O23 O21 O24 2_655 . . 133.4(13) ?
O23 O21 O32 2_655 . . 108.2(18) ?
O24 O21 O32 . . . 96.3(13) ?
Ca2 O22 Eu2 17_545 . 17_545 0 ?
Ca2 O22 Ca3 17_545 . 17_545 107.7(16) ?
Ca2 O22 Ca3 17_545 . 18_555 103.4(13) ?
Ca2 O22 V2 17_545 . . 150.1(19) ?
Ca2 O22 V3 17_545 . 17_545 69.8(9) ?
Ca2 O22 Ta3 17_545 . 17_545 69.8(9) ?
Ca2 O22 O11 17_545 . 7_555 108.2(11) ?
Ca2 O22 O12 17_545 . 7_555 52.1(8) ?
Ca2 O22 O21 17_545 . . 164(2) ?
Ca2 O22 O23 17_545 . . 134(2) ?
Ca2 O22 O24 17_545 . . 113.0(12) ?
Ca2 O22 O31 17_545 . 16_555 66.0(12) ?
Ca2 O22 O32 17_545 . 16_555 48.0(11) ?
Ca2 O22 O32 17_545 . 17_545 50.9(8) ?
Ca2 O22 O34 17_545 . 17_545 61.6(12) ?
Eu2 O22 Ca3 17_545 . 17_545 107.7(16) ?
Eu2 O22 Ca3 17_545 . 18_555 103.4(13) ?
Eu2 O22 V2 17_545 . . 150.1(19) ?
Eu2 O22 V3 17_545 . 17_545 69.8(9) ?
Eu2 O22 Ta3 17_545 . 17_545 69.8(9) ?
Eu2 O22 O11 17_545 . 7_555 108.2(11) ?
Eu2 O22 O12 17_545 . 7_555 52.1(8) ?
Eu2 O22 O21 17_545 . . 164(2) ?
Eu2 O22 O23 17_545 . . 134(2) ?
Eu2 O22 O24 17_545 . . 113.0(12) ?
Eu2 O22 O31 17_545 . 16_555 66.0(12) ?
Eu2 O22 O32 17_545 . 16_555 48.0(11) ?
Eu2 O22 O32 17_545 . 17_545 50.9(8) ?
Eu2 O22 O34 17_545 . 17_545 61.6(12) ?
Ca3 O22 Ca3 17_545 . 18_555 111.8(9) ?
Ca3 O22 V2 17_545 . . 96.5(15) ?
Ca3 O22 V3 17_545 . 17_545 66.3(11) ?
Ca3 O22 Ta3 17_545 . 17_545 66.3(11) ?
Ca3 O22 O11 17_545 . 7_555 59.0(7) ?
Ca3 O22 O12 17_545 . 7_555 93.9(11) ?
Ca3 O22 O21 17_545 . . 57.6(11) ?
Ca3 O22 O23 17_545 . . 117.2(11) ?
Ca3 O22 O24 17_545 . . 107.3(16) ?
Ca3 O22 O31 17_545 . 16_555 147.8(11) ?
Ca3 O22 O32 17_545 . 16_555 145.9(13) ?
Ca3 O22 O32 17_545 . 17_545 96.2(18) ?
Ca3 O22 O34 17_545 . 17_545 50.3(12) ?
Ca3 O22 V2 18_555 . . 82.8(12) ?
Ca3 O22 V3 18_555 . 17_545 171.1(9) ?
Ca3 O22 Ta3 18_555 . 17_545 171.1(9) ?
Ca3 O22 O11 18_555 . 7_555 54.1(6) ?
Ca3 O22 O12 18_555 . 7_555 62.2(9) ?
Ca3 O22 O21 18_555 . . 89.9(9) ?
Ca3 O22 O23 18_555 . . 50.6(8) ?
Ca3 O22 O24 18_555 . . 113.6(15) ?
Ca3 O22 O31 18_555 . 16_555 46.1(8) ?
Ca3 O22 O32 18_555 . 16_555 98.7(14) ?
Ca3 O22 O32 18_555 . 17_545 147.8(18) ?
Ca3 O22 O34 18_555 . 17_545 139.4(11) ?
V2 O22 V3 . . 17_545 105.9(13) ?
V2 O22 Ta3 . . 17_545 105.9(13) ?
V2 O22 O11 . . 7_555 99.2(11) ?
V2 O22 O12 . . 7_555 144.9(17) ?
V2 O22 O21 . . . 40.0(11) ?
V2 O22 O23 . . . 34.5(10) ?
V2 O22 O24 . . . 40.8(8) ?
V2 O22 O31 . . 16_555 101.9(19) ?
V2 O22 O32 . . 16_555 102.4(15) ?
V2 O22 O32 . . 17_545 110.4(11) ?
V2 O22 O34 . . 17_545 130.0(19) ?
V3 O22 Ta3 17_545 . 17_545 0 ?
V3 O22 O11 17_545 . 7_555 121.6(15) ?
V3 O22 O12 17_545 . 7_555 109.0(10) ?
V3 O22 O21 17_545 . . 95.9(13) ?
V3 O22 O23 17_545 . . 138.2(9) ?
V3 O22 O24 17_545 . . 74.9(11) ?
V3 O22 O31 17_545 . 16_555 131.1(10) ?
V3 O22 O32 17_545 . 16_555 81.2(7) ?
V3 O22 O32 17_545 . 17_545 30.6(13) ?
V3 O22 O34 17_545 . 17_545 32.6(8) ?
Ta3 O22 O11 17_545 . 7_555 121.6(15) ?
Ta3 O22 O12 17_545 . 7_555 109.0(10) ?
Ta3 O22 O21 17_545 . . 95.9(13) ?
Ta3 O22 O23 17_545 . . 138.2(9) ?
Ta3 O22 O24 17_545 . . 74.9(11) ?
Ta3 O22 O31 17_545 . 16_555 131.1(10) ?
Ta3 O22 O32 17_545 . 16_555 81.2(7) ?
Ta3 O22 O32 17_545 . 17_545 30.6(13) ?
Ta3 O22 O34 17_545 . 17_545 32.6(8) ?
O11 O22 O12 7_555 . 7_555 58.8(9) ?
O11 O22 O21 7_555 . . 71.7(10) ?
O11 O22 O23 7_555 . . 86.9(10) ?
O11 O22 O24 7_555 . . 138.8(12) ?
O11 O22 O31 7_555 . 16_555 91.9(10) ?
O11 O22 O32 7_555 . 16_555 142.4(14) ?
O11 O22 O32 7_555 . 17_545 143.7(17) ?
O11 O22 O34 7_555 . 17_545 92.8(14) ?
O12 O22 O21 7_555 . . 130.5(11) ?
O12 O22 O23 7_555 . . 112.1(14) ?
O12 O22 O24 7_555 . . 157.8(18) ?
O12 O22 O31 7_555 . 16_555 56.4(11) ?
O12 O22 O32 7_555 . 16_555 86.7(11) ?
O12 O22 O32 7_555 . 17_545 101.6(9) ?
O12 O22 O34 7_555 . 17_545 81.3(11) ?
O21 O22 O23 . . . 62.4(11) ?
O21 O22 O24 . . . 69.0(10) ?
O21 O22 O31 . . 16_555 130.1(15) ?
O21 O22 O32 . . 16_555 140.3(12) ?
O21 O22 O32 . . 17_545 119.5(14) ?
O21 O22 O34 . . 17_545 102.0(17) ?
O23 O22 O24 . . . 64.3(11) ?
O23 O22 O31 . . 16_555 70.2(13) ?
O23 O22 O32 . . 16_555 93.7(14) ?
O23 O22 O32 . . 17_545 129.3(15) ?
O23 O22 O34 . . 17_545 163.7(16) ?
O24 O22 O31 . . 16_555 104.0(17) ?
O24 O22 O32 . . 16_555 72.1(11) ?
O24 O22 O32 . . 17_545 70.2(10) ?
O24 O22 O34 . . 17_545 106.9(15) ?
O31 O22 O32 16_555 . 16_555 53.8(9) ?
O31 O22 O32 16_555 . 17_545 101.7(15) ?
O31 O22 O34 16_555 . 17_545 126.1(12) ?
O32 O22 O32 16_555 . 17_545 50.6(13) ?
O32 O22 O34 16_555 . 17_545 96.4(12) ?
O32 O22 O34 17_545 . 17_545 52.1(16) ?
Ca1 O23 Eu1 . . . 0 ?
Ca1 O23 Ca2 . . . 102.0(14) ?
Ca1 O23 Eu2 . . . 102.0(14) ?
Ca1 O23 Ca3 . . 18_555 139.0(16) ?
Ca1 O23 V2 . . . 87.5(10) ?
Ca1 O23 O12 . . 17_555 90.3(13) ?
Ca1 O23 O12 . . 18_555 41.7(8) ?
Ca1 O23 O21 . . . 109.9(9) ?
Ca1 O23 O21 . . 3_665 158.0(17) ?
Ca1 O23 O22 . . . 102.7(9) ?
Ca1 O23 O24 . . . 56.4(9) ?
Ca1 O23 O33 . . 16_555 71.4(12) ?
Ca1 O23 O34 . . . 46.0(9) ?
Eu1 O23 Ca2 . . . 102.0(14) ?
Eu1 O23 Eu2 . . . 102.0(14) ?
Eu1 O23 Ca3 . . 18_555 139.0(16) ?
Eu1 O23 V2 . . . 87.5(10) ?
Eu1 O23 O12 . . 17_555 90.3(13) ?
Eu1 O23 O12 . . 18_555 41.7(8) ?
Eu1 O23 O21 . . . 109.9(9) ?
Eu1 O23 O21 . . 3_665 158.0(17) ?
Eu1 O23 O22 . . . 102.7(9) ?
Eu1 O23 O24 . . . 56.4(9) ?
Eu1 O23 O33 . . 16_555 71.4(12) ?
Eu1 O23 O34 . . . 46.0(9) ?
Ca2 O23 Eu2 . . . 0 ?
Ca2 O23 Ca3 . . 18_555 113.5(11) ?
Ca2 O23 V2 . . . 118.3(18) ?
Ca2 O23 O12 . . 17_555 52.9(11) ?
Ca2 O23 O12 . . 18_555 81.9(12) ?
Ca2 O23 O21 . . . 88.4(14) ?
Ca2 O23 O21 . . 3_665 56.2(11) ?
Ca2 O23 O22 . . . 140.5(18) ?
Ca2 O23 O24 . . . 124.3(14) ?
Ca2 O23 O33 . . 16_555 132.4(15) ?
Ca2 O23 O34 . . . 62.7(10) ?
Eu2 O23 Ca3 . . 18_555 113.5(11) ?
Eu2 O23 V2 . . . 118.3(18) ?
Eu2 O23 O12 . . 17_555 52.9(11) ?
Eu2 O23 O12 . . 18_555 81.9(12) ?
Eu2 O23 O21 . . . 88.4(14) ?
Eu2 O23 O21 . . 3_665 56.2(11) ?
Eu2 O23 O22 . . . 140.5(18) ?
Eu2 O23 O24 . . . 124.3(14) ?
Eu2 O23 O33 . . 16_555 132.4(15) ?
Eu2 O23 O34 . . . 62.7(10) ?
Ca3 O23 V2 18_555 . . 92.9(15) ?
Ca3 O23 O12 18_555 . 17_555 95.0(10) ?
Ca3 O23 O12 18_555 . 18_555 122.8(14) ?
Ca3 O23 O21 18_555 . . 91.5(14) ?
Ca3 O23 O21 18_555 . 3_665 59.8(11) ?
Ca3 O23 O22 18_555 . . 61.6(10) ?
Ca3 O23 O24 18_555 . . 112.6(13) ?
Ca3 O23 O33 18_555 . 16_555 69.7(12) ?
Ca3 O23 O34 18_555 . . 175.0(18) ?
V2 O23 O12 . . 17_555 170.1(19) ?
V2 O23 O12 . . 18_555 129.2(15) ?
V2 O23 O21 . . . 33.8(10) ?
V2 O23 O21 . . 3_665 104.8(19) ?
V2 O23 O22 . . . 33.9(10) ?
V2 O23 O24 . . . 31.4(9) ?
V2 O23 O33 . . 16_555 108.6(16) ?
V2 O23 O34 . . . 86.4(12) ?
O12 O23 O12 17_555 . 18_555 49.5(11) ?
O12 O23 O21 17_555 . . 139.9(16) ?
O12 O23 O21 17_555 . 3_665 74.4(13) ?
O12 O23 O22 17_555 . . 155.5(14) ?
O12 O23 O24 17_555 . . 146.5(17) ?
O12 O23 O33 17_555 . 16_555 79.7(13) ?
O12 O23 O34 17_555 . . 85.1(13) ?
O12 O23 O21 18_555 . . 145.5(14) ?
O12 O23 O21 18_555 . 3_665 123.6(13) ?
O12 O23 O22 18_555 . . 135.7(13) ?
O12 O23 O24 18_555 . . 98.0(12) ?
O12 O23 O33 18_555 . 16_555 61.7(12) ?
O12 O23 O34 18_555 . . 60.9(13) ?
O21 O23 O21 . . 3_665 75.0(13) ?
O21 O23 O22 . . . 54.3(11) ?
O21 O23 O24 . . . 61.0(10) ?
O21 O23 O33 . . 16_555 138.9(16) ?
O21 O23 O34 . . . 85.2(13) ?
O21 O23 O22 3_665 . . 97.4(15) ?
O21 O23 O24 3_665 . . 135.5(18) ?
O21 O23 O33 3_665 . 16_555 119.8(14) ?
O21 O23 O34 3_665 . . 115.6(17) ?
O22 O23 O24 . . . 52.2(8) ?
O22 O23 O33 . . 16_555 84.9(14) ?
O22 O23 O34 . . . 118.8(11) ?
O24 O23 O33 . . 16_555 92.0(12) ?
O24 O23 O34 . . . 69.0(9) ?
O33 O23 O34 16_555 . . 115.2(17) ?
Ca1 O24 Ca1 . . 3_555 122.7(12) ?
Ca1 O24 Eu1 . . . 0 ?
Ca1 O24 Eu1 . . 3_555 122.7(12) ?
Ca1 O24 Ca5 . . 16_555 95.9(16) ?
Ca1 O24 V2 . . . 88.6(15) ?
Ca1 O24 O21 . . . 107.5(11) ?
Ca1 O24 O22 . . . 112.2(15) ?
Ca1 O24 O23 . . . 55.9(10) ?
Ca1 O24 O24 . . 2_555 51.8(11) ?
Ca1 O24 O24 . . 3_555 104.9(14) ?
Ca1 O24 O34 . . . 40.4(9) ?
Ca1 O24 Eu1 3_555 . . 122.7(12) ?
Ca1 O24 Eu1 3_555 . 3_555 0 ?
Ca1 O24 Ca5 3_555 . 16_555 109.3(14) ?
Ca1 O24 V2 3_555 . . 104.6(18) ?
Ca1 O24 O21 3_555 . . 74.3(12) ?
Ca1 O24 O22 3_555 . . 114.6(18) ?
Ca1 O24 O23 3_555 . . 124.2(13) ?
Ca1 O24 O24 3_555 . 2_555 116.9(13) ?
Ca1 O24 O24 3_555 . 3_555 65.8(13) ?
Ca1 O24 O34 3_555 . . 90.3(11) ?
Eu1 O24 Eu1 . . 3_555 122.7(12) ?
Eu1 O24 Ca5 . . 16_555 95.9(16) ?
Eu1 O24 V2 . . . 88.6(15) ?
Eu1 O24 O21 . . . 107.5(11) ?
Eu1 O24 O22 . . . 112.2(15) ?
Eu1 O24 O23 . . . 55.9(10) ?
Eu1 O24 O24 . . 2_555 51.8(11) ?
Eu1 O24 O24 . . 3_555 104.9(14) ?
Eu1 O24 O34 . . . 40.4(9) ?
Eu1 O24 Ca5 3_555 . 16_555 109.3(14) ?
Eu1 O24 V2 3_555 . . 104.6(18) ?
Eu1 O24 O21 3_555 . . 74.3(12) ?
Eu1 O24 O22 3_555 . . 114.6(18) ?
Eu1 O24 O23 3_555 . . 124.2(13) ?
Eu1 O24 O24 3_555 . 2_555 116.9(13) ?
Eu1 O24 O24 3_555 . 3_555 65.8(13) ?
Eu1 O24 O34 3_555 . . 90.3(11) ?
Ca5 O24 V2 16_555 . . 135.9(19) ?
Ca5 O24 O21 16_555 . . 149.6(18) ?
Ca5 O24 O22 16_555 . . 96.9(14) ?
Ca5 O24 O23 16_555 . . 126.5(19) ?
Ca5 O24 O24 16_555 . 2_555 46.9(11) ?
Ca5 O24 O24 16_555 . 3_555 46.9(10) ?
Ca5 O24 O34 16_555 . . 133.0(19) ?
V2 O24 O21 . . . 30.4(10) ?
V2 O24 O22 . . . 42.4(8) ?
V2 O24 O23 . . . 33.1(11) ?
V2 O24 O24 . . 2_555 133(2) ?
V2 O24 O24 . . 3_555 166(3) ?
V2 O24 O34 . . . 72.7(12) ?
O21 O24 O22 . . . 56.7(10) ?
O21 O24 O23 . . . 58.8(10) ?
O21 O24 O24 . . 2_555 159.1(18) ?
O21 O24 O24 . . 3_555 138(2) ?
O21 O24 O34 . . . 75.9(11) ?
O22 O24 O23 . . . 63.5(11) ?
O22 O24 O24 . . 2_555 124.3(18) ?
O22 O24 O24 . . 3_555 130.7(16) ?
O22 O24 O34 . . . 113.5(11) ?
O23 O24 O24 . . 2_555 101.7(18) ?
O23 O24 O24 . . 3_555 161(2) ?
O23 O24 O34 . . . 52.2(10) ?
O24 O24 O24 2_555 . 3_555 60.0(14) ?
O24 O24 O34 2_555 . . 86.1(14) ?
O24 O24 O34 3_555 . . 115.8(13) ?
Ca1 O31 Eu1 3_555 . 3_555 0 ?
Ca1 O31 Ca2 3_555 . 2_655 85.4(11) ?
Ca1 O31 Eu2 3_555 . 2_655 85.4(11) ?
Ca1 O31 Ca3 3_555 . 3_555 99.1(10) ?
Ca1 O31 V3 3_555 . . 127.7(17) ?
Ca1 O31 Ta3 3_555 . . 127.7(17) ?
Ca1 O31 O12 3_555 . 16_545 48.4(11) ?
Ca1 O31 O22 3_555 . 10_554 114.7(15) ?
Ca1 O31 O32 3_555 . . 113.7(13) ?
Ca1 O31 O33 3_555 . . 150.5(18) ?
Ca1 O31 O34 3_555 . . 99.6(13) ?
Ca1 O31 O34 3_555 . 3_555 52.5(9) ?
Eu1 O31 Ca2 3_555 . 2_655 85.4(11) ?
Eu1 O31 Eu2 3_555 . 2_655 85.4(11) ?
Eu1 O31 Ca3 3_555 . 3_555 99.1(10) ?
Eu1 O31 V3 3_555 . . 127.7(17) ?
Eu1 O31 Ta3 3_555 . . 127.7(17) ?
Eu1 O31 O12 3_555 . 16_545 48.4(11) ?
Eu1 O31 O22 3_555 . 10_554 114.7(15) ?
Eu1 O31 O32 3_555 . . 113.7(13) ?
Eu1 O31 O33 3_555 . . 150.5(18) ?
Eu1 O31 O34 3_555 . . 99.6(13) ?
Eu1 O31 O34 3_555 . 3_555 52.5(9) ?
Ca2 O31 Eu2 2_655 . 2_655 0 ?
Ca2 O31 Ca3 2_655 . 3_555 100.8(15) ?
Ca2 O31 V3 2_655 . . 85.5(11) ?
Ca2 O31 Ta3 2_655 . . 85.5(11) ?
Ca2 O31 O12 2_655 . 16_545 52.3(9) ?
Ca2 O31 O22 2_655 . 10_554 43.7(8) ?
Ca2 O31 O32 2_655 . . 49.8(12) ?
Ca2 O31 O33 2_655 . . 124.0(13) ?
Ca2 O31 O34 2_655 . . 99.4(10) ?
Ca2 O31 O34 2_655 . 3_555 122.1(17) ?
Eu2 O31 Ca3 2_655 . 3_555 100.8(15) ?
Eu2 O31 V3 2_655 . . 85.5(11) ?
Eu2 O31 Ta3 2_655 . . 85.5(11) ?
Eu2 O31 O12 2_655 . 16_545 52.3(9) ?
Eu2 O31 O22 2_655 . 10_554 43.7(8) ?
Eu2 O31 O32 2_655 . . 49.8(12) ?
Eu2 O31 O33 2_655 . . 124.0(13) ?
Eu2 O31 O34 2_655 . . 99.4(10) ?
Eu2 O31 O34 2_655 . 3_555 122.1(17) ?
Ca3 O31 V3 3_555 . . 133.2(17) ?
Ca3 O31 Ta3 3_555 . . 133.2(17) ?
Ca3 O31 O12 3_555 . 16_545 73.7(11) ?
Ca3 O31 O22 3_555 . 10_554 65.3(11) ?
Ca3 O31 O32 3_555 . . 130.7(17) ?
Ca3 O31 O33 3_555 . . 79.1(13) ?
Ca3 O31 O34 3_555 . . 153.5(16) ?
Ca3 O31 O34 3_555 . 3_555 58.0(11) ?
V3 O31 Ta3 . . . 0 ?
V3 O31 O12 . . 16_545 136.2(16) ?
V3 O31 O22 . . 10_554 92.1(13) ?
V3 O31 O32 . . . 35.7(12) ?
V3 O31 O33 . . . 60.2(12) ?
V3 O31 O34 . . . 32.6(10) ?
V3 O31 O34 . . 3_555 150(2) ?
Ta3 O31 O12 . . 16_545 136.2(16) ?
Ta3 O31 O22 . . 10_554 92.1(13) ?
Ta3 O31 O32 . . . 35.7(12) ?
Ta3 O31 O33 . . . 60.2(12) ?
Ta3 O31 O34 . . . 32.6(10) ?
Ta3 O31 O34 . . 3_555 150(2) ?
O12 O31 O22 16_545 . 10_554 66.7(12) ?
O12 O31 O32 16_545 . . 101.0(15) ?
O12 O31 O33 16_545 . . 150.4(19) ?
O12 O31 O34 16_545 . . 132.7(14) ?
O12 O31 O34 16_545 . 3_555 69.8(14) ?
O22 O31 O32 10_554 . . 67.8(13) ?
O22 O31 O33 10_554 . . 91.5(14) ?
O22 O31 O34 10_554 . . 122.1(11) ?
O22 O31 O34 10_554 . 3_555 115.3(17) ?
O32 O31 O33 . . . 87.9(12) ?
O32 O31 O34 . . . 55.8(13) ?
O32 O31 O34 . . 3_555 166.2(16) ?
O33 O31 O34 . . . 75.4(13) ?
O33 O31 O34 . . 3_555 105.2(15) ?
O34 O31 O34 . . 3_555 122.6(19) ?
Ca2 O32 Ca2 . . 2_655 137.9(13) ?
Ca2 O32 Eu2 . . . 0 ?
Ca2 O32 Eu2 . . 2_655 137.9(13) ?
Ca2 O32 Ca5 . . . 99.6(15) ?
Ca2 O32 V3 . . . 100(2) ?
Ca2 O32 Ta3 . . . 100(2) ?
Ca2 O32 O21 . . . 89.7(12) ?
Ca2 O32 O22 . . 10_554 173.9(11) ?
Ca2 O32 O22 . . 11_554 42.7(10) ?
Ca2 O32 O31 . . . 127.7(16) ?
Ca2 O32 O32 . . 2_655 110.3(14) ?
Ca2 O32 O32 . . 3_665 54.2(14) ?
Ca2 O32 O34 . . . 63.1(14) ?
Ca2 O32 Eu2 2_655 . . 137.9(13) ?
Ca2 O32 Eu2 2_655 . 2_655 0 ?
Ca2 O32 Ca5 2_655 . . 102.2(18) ?
Ca2 O32 V3 2_655 . . 104(2) ?
Ca2 O32 Ta3 2_655 . . 104(2) ?
Ca2 O32 O21 2_655 . . 51.0(10) ?
Ca2 O32 O22 2_655 . 10_554 42.5(10) ?
Ca2 O32 O22 2_655 . 11_554 177.7(14) ?
Ca2 O32 O31 2_655 . . 66.6(14) ?
Ca2 O32 O32 2_655 . 2_655 57.4(15) ?
Ca2 O32 O32 2_655 . 3_665 113.2(17) ?
Ca2 O32 O34 2_655 . . 122.3(13) ?
Eu2 O32 Eu2 . . 2_655 137.9(13) ?
Eu2 O32 Ca5 . . . 99.6(15) ?
Eu2 O32 V3 . . . 100(2) ?
Eu2 O32 Ta3 . . . 100(2) ?
Eu2 O32 O21 . . . 89.7(12) ?
Eu2 O32 O22 . . 10_554 173.9(11) ?
Eu2 O32 O22 . . 11_554 42.7(10) ?
Eu2 O32 O31 . . . 127.7(16) ?
Eu2 O32 O32 . . 2_655 110.3(14) ?
Eu2 O32 O32 . . 3_665 54.2(14) ?
Eu2 O32 O34 . . . 63.1(14) ?
Eu2 O32 Ca5 2_655 . . 102.2(18) ?
Eu2 O32 V3 2_655 . . 104(2) ?
Eu2 O32 Ta3 2_655 . . 104(2) ?
Eu2 O32 O21 2_655 . . 51.0(10) ?
Eu2 O32 O22 2_655 . 10_554 42.5(10) ?
Eu2 O32 O22 2_655 . 11_554 177.7(14) ?
Eu2 O32 O31 2_655 . . 66.6(14) ?
Eu2 O32 O32 2_655 . 2_655 57.4(15) ?
Eu2 O32 O32 2_655 . 3_665 113.2(17) ?
Eu2 O32 O34 2_655 . . 122.3(13) ?
Ca5 O32 V3 . . . 112.7(15) ?
Ca5 O32 Ta3 . . . 112.7(15) ?
Ca5 O32 O21 . . . 138.7(16) ?
Ca5 O32 O22 . . 10_554 75.1(13) ?
Ca5 O32 O22 . . 11_554 75.6(13) ?
Ca5 O32 O31 . . . 121.5(16) ?
Ca5 O32 O32 . . 2_655 56.0(10) ?
Ca5 O32 O32 . . 3_665 56.0(9) ?
Ca5 O32 O34 . . . 129.9(19) ?
V3 O32 Ta3 . . . 0 ?
V3 O32 O21 . . . 104.9(13) ?
V3 O32 O22 . . 10_554 84.7(19) ?
V3 O32 O22 . . 11_554 77.9(19) ?
V3 O32 O31 . . . 37.1(12) ?
V3 O32 O32 . . 2_655 148(3) ?
V3 O32 O32 . . 3_665 143(3) ?
V3 O32 O34 . . . 39.9(12) ?
Ta3 O32 O21 . . . 104.9(13) ?
Ta3 O32 O22 . . 10_554 84.7(19) ?
Ta3 O32 O22 . . 11_554 77.9(19) ?
Ta3 O32 O31 . . . 37.1(12) ?
Ta3 O32 O32 . . 2_655 148(3) ?
Ta3 O32 O32 . . 3_665 143(3) ?
Ta3 O32 O34 . . . 39.9(12) ?
O21 O32 O22 . . 10_554 92.3(16) ?
O21 O32 O22 . . 11_554 130.5(18) ?
O21 O32 O31 . . . 80.0(12) ?
O21 O32 O32 . . 2_655 83.0(14) ?
O21 O32 O32 . . 3_665 101.8(11) ?
O21 O32 O34 . . . 90.2(12) ?
O22 O32 O22 10_554 . 11_554 136.5(12) ?
O22 O32 O31 10_554 . . 58.4(14) ?
O22 O32 O32 10_554 . 2_655 64.3(17) ?
O22 O32 O32 10_554 . 3_665 119.7(17) ?
O22 O32 O34 10_554 . . 122.6(13) ?
O22 O32 O31 11_554 . . 115.0(15) ?
O22 O32 O32 11_554 . 2_655 120.5(16) ?
O22 O32 O32 11_554 . 3_665 65.1(17) ?
O22 O32 O34 11_554 . . 60.0(14) ?
O31 O32 O32 . . 2_655 119(2) ?
O31 O32 O32 . . 3_665 177.5(18) ?
O31 O32 O34 . . . 65.8(11) ?
O32 O32 O32 2_655 . 3_665 60.0(17) ?
O32 O32 O34 2_655 . . 170.7(16) ?
O32 O32 O34 3_665 . . 116(2) ?
Ca1 O33 Eu1 10_554 . 10_554 0 ?
Ca1 O33 Ca3 10_554 . 3_555 117.5(10) ?
Ca1 O33 Ca4 10_554 . . 103.3(19) ?
Ca1 O33 V3 10_554 . . 99.0(7) ?
Ca1 O33 Ta3 10_554 . . 99.0(7) ?
Ca1 O33 O12 10_554 . 3_555 43.6(9) ?
Ca1 O33 O23 10_554 . 10_554 60.4(10) ?
Ca1 O33 O31 10_554 . . 133.9(13) ?
Ca1 O33 O33 10_554 . 2_555 102.5(9) ?
Ca1 O33 O33 10_554 . 3_555 128.7(9) ?
Ca1 O33 O34 10_554 . . 108.5(8) ?
Eu1 O33 Ca3 10_554 . 3_555 117.5(10) ?
Eu1 O33 Ca4 10_554 . . 103.3(19) ?
Eu1 O33 V3 10_554 . . 99.0(7) ?
Eu1 O33 Ta3 10_554 . . 99.0(7) ?
Eu1 O33 O12 10_554 . 3_555 43.6(9) ?
Eu1 O33 O23 10_554 . 10_554 60.4(10) ?
Eu1 O33 O31 10_554 . . 133.9(13) ?
Eu1 O33 O33 10_554 . 2_555 102.5(9) ?
Eu1 O33 O33 10_554 . 3_555 128.7(9) ?
Eu1 O33 O34 10_554 . . 108.5(8) ?
Ca3 O33 Ca4 3_555 . . 105.5(9) ?
Ca3 O33 V3 3_555 . . 102.0(12) ?
Ca3 O33 Ta3 3_555 . . 102.0(12) ?
Ca3 O33 O12 3_555 . 3_555 124.9(11) ?
Ca3 O33 O23 3_555 . 10_554 58.3(11) ?
Ca3 O33 O31 3_555 . . 53.5(10) ?
Ca3 O33 O33 3_555 . 2_555 131.0(8) ?
Ca3 O33 O33 3_555 . 3_555 72.8(8) ?
Ca3 O33 O34 3_555 . . 118.5(10) ?
Ca4 O33 V3 . . . 131(2) ?
Ca4 O33 Ta3 . . . 131(2) ?
Ca4 O33 O12 . . 3_555 60(2) ?
Ca4 O33 O23 . . 10_554 107.6(18) ?
Ca4 O33 O31 . . . 123(2) ?
Ca4 O33 O33 . . 2_555 34.4(11) ?
Ca4 O33 O33 . . 3_555 34.4(10) ?
Ca4 O33 O34 . . . 101.1(18) ?
V3 O33 Ta3 . . . 0 ?
V3 O33 O12 . . 3_555 128.5(12) ?
V3 O33 O23 . . 10_554 121.6(14) ?
V3 O33 O31 . . . 51.7(9) ?
V3 O33 O33 . . 2_555 98.1(12) ?
V3 O33 O33 . . 3_555 129.4(11) ?
V3 O33 O34 . . . 29.8(10) ?
Ta3 O33 O12 . . 3_555 128.5(12) ?
Ta3 O33 O23 . . 10_554 121.6(14) ?
Ta3 O33 O31 . . . 51.7(9) ?
Ta3 O33 O33 . . 2_555 98.1(12) ?
Ta3 O33 O33 . . 3_555 129.4(11) ?
Ta3 O33 O34 . . . 29.8(10) ?
O12 O33 O23 3_555 . 10_554 75.5(14) ?
O12 O33 O31 3_555 . . 176.9(19) ?
O12 O33 O33 3_555 . 2_555 68.1(12) ?
O12 O33 O33 3_555 . 3_555 87.6(10) ?
O12 O33 O34 3_555 . . 116.5(13) ?
O23 O33 O31 10_554 . . 101.7(18) ?
O23 O33 O33 10_554 . 2_555 137.7(13) ?
O23 O33 O33 10_554 . 3_555 98.8(10) ?
O23 O33 O34 10_554 . . 150.9(12) ?
O31 O33 O33 . . 2_555 115.0(15) ?
O31 O33 O33 . . 3_555 94.1(10) ?
O31 O33 O34 . . . 65.3(12) ?
O33 O33 O33 2_555 . 3_555 60.0(8) ?
O33 O33 O34 2_555 . . 68.6(10) ?
O33 O33 O34 3_555 . . 107.7(10) ?
Ca1 O34 Eu1 . . . 0 ?
Ca1 O34 Ca2 . . . 107.6(11) ?
Ca1 O34 Eu2 . . . 107.6(11) ?
Ca1 O34 Ca3 . . . 102.3(18) ?
Ca1 O34 V2 . . . 69.4(8) ?
Ca1 O34 V3 . . . 149.9(17) ?
Ca1 O34 Ta3 . . . 149.9(17) ?
Ca1 O34 O12 . . 18_555 45.1(10) ?
Ca1 O34 O22 . . 11_554 126.5(17) ?
Ca1 O34 O23 . . . 64.8(11) ?
Ca1 O34 O24 . . . 55.1(10) ?
Ca1 O34 O31 . . . 117.7(12) ?
Ca1 O34 O31 . . 2_555 59.1(13) ?
Ca1 O34 O32 . . . 141.2(16) ?
Ca1 O34 O33 . . . 134.3(11) ?
Eu1 O34 Ca2 . . . 107.6(11) ?
Eu1 O34 Eu2 . . . 107.6(11) ?
Eu1 O34 Ca3 . . . 102.3(18) ?
Eu1 O34 V2 . . . 69.4(8) ?
Eu1 O34 V3 . . . 149.9(17) ?
Eu1 O34 Ta3 . . . 149.9(17) ?
Eu1 O34 O12 . . 18_555 45.1(10) ?
Eu1 O34 O22 . . 11_554 126.5(17) ?
Eu1 O34 O23 . . . 64.8(11) ?
Eu1 O34 O24 . . . 55.1(10) ?
Eu1 O34 O31 . . . 117.7(12) ?
Eu1 O34 O31 . . 2_555 59.1(13) ?
Eu1 O34 O32 . . . 141.2(16) ?
Eu1 O34 O33 . . . 134.3(11) ?
Ca2 O34 Eu2 . . . 0 ?
Ca2 O34 Ca3 . . . 93.5(10) ?
Ca2 O34 V2 . . . 73.6(8) ?
Ca2 O34 V3 . . . 89.9(14) ?
Ca2 O34 Ta3 . . . 89.9(14) ?
Ca2 O34 O12 . . 18_555 80.3(10) ?
Ca2 O34 O22 . . 11_554 44.4(8) ?
Ca2 O34 O23 . . . 50.3(8) ?
Ca2 O34 O24 . . . 104.3(10) ?
Ca2 O34 O31 . . . 111.7(16) ?
Ca2 O34 O31 . . 2_555 136.4(18) ?
Ca2 O34 O32 . . . 54.1(12) ?
Ca2 O34 O33 . . . 117.6(13) ?
Eu2 O34 Ca3 . . . 93.5(10) ?
Eu2 O34 V2 . . . 73.6(8) ?
Eu2 O34 V3 . . . 89.9(14) ?
Eu2 O34 Ta3 . . . 89.9(14) ?
Eu2 O34 O12 . . 18_555 80.3(10) ?
Eu2 O34 O22 . . 11_554 44.4(8) ?
Eu2 O34 O23 . . . 50.3(8) ?
Eu2 O34 O24 . . . 104.3(10) ?
Eu2 O34 O31 . . . 111.7(16) ?
Eu2 O34 O31 . . 2_555 136.4(18) ?
Eu2 O34 O32 . . . 54.1(12) ?
Eu2 O34 O33 . . . 117.6(13) ?
Ca3 O34 V2 . . . 160.8(13) ?
Ca3 O34 V3 . . . 100.8(13) ?
Ca3 O34 Ta3 . . . 100.8(13) ?
Ca3 O34 O12 . . 18_555 68.7(12) ?
Ca3 O34 O22 . . 11_554 52.4(11) ?
Ca3 O34 O23 . . . 126.7(14) ?
Ca3 O34 O24 . . . 154.5(17) ?
Ca3 O34 O31 . . . 120.8(12) ?
Ca3 O34 O31 . . 2_555 55.5(12) ?
Ca3 O34 O32 . . . 112.0(14) ?
Ca3 O34 O33 . . . 81.5(9) ?
V2 O34 V3 . . . 93.5(16) ?
V2 O34 Ta3 . . . 93.5(16) ?
V2 O34 O12 . . 18_555 94.6(10) ?
V2 O34 O22 . . 11_554 117.8(12) ?
V2 O34 O23 . . . 34.3(7) ?
V2 O34 O24 . . . 30.9(5) ?
V2 O34 O31 . . . 77.8(11) ?
V2 O34 O31 . . 2_555 125.5(13) ?
V2 O34 O32 . . . 72.4(11) ?
V2 O34 O33 . . . 116.9(13) ?
V3 O34 Ta3 . . . 0 ?
V3 O34 O12 . . 18_555 165.0(14) ?
V3 O34 O22 . . 11_554 83.2(14) ?
V3 O34 O23 . . . 114.4(19) ?
V3 O34 O24 . . . 97.4(16) ?
V3 O34 O31 . . . 32.3(9) ?
V3 O34 O31 . . 2_555 122.8(15) ?
V3 O34 O32 . . . 38.0(11) ?
V3 O34 O33 . . . 33.0(7) ?
Ta3 O34 O12 . . 18_555 165.0(14) ?
Ta3 O34 O22 . . 11_554 83.2(14) ?
Ta3 O34 O23 . . . 114.4(19) ?
Ta3 O34 O24 . . . 97.4(16) ?
Ta3 O34 O31 . . . 32.3(9) ?
Ta3 O34 O31 . . 2_555 122.8(15) ?
Ta3 O34 O32 . . . 38.0(11) ?
Ta3 O34 O33 . . . 33.0(7) ?
O12 O34 O22 18_555 . 11_554 81.8(14) ?
O12 O34 O23 18_555 . . 67.6(12) ?
O12 O34 O24 18_555 . . 96.1(12) ?
O12 O34 O31 18_555 . . 162.7(13) ?
O12 O34 O31 18_555 . 2_555 61.0(14) ?
O12 O34 O32 18_555 . . 134.4(13) ?
O12 O34 O33 18_555 . . 146.5(15) ?
O22 O34 O23 11_554 . . 92.3(10) ?
O22 O34 O24 11_554 . . 148.6(13) ?
O22 O34 O31 11_554 . . 115.5(16) ?
O22 O34 O31 11_554 . 2_555 106.6(18) ?
O22 O34 O32 11_554 . . 67.9(16) ?
O22 O34 O33 11_554 . . 92.2(11) ?
O23 O34 O24 . . . 58.7(9) ?
O23 O34 O31 . . . 109.8(15) ?
O23 O34 O31 . . 2_555 121.0(18) ?
O23 O34 O32 . . . 80.0(14) ?
O23 O34 O33 . . . 145.8(18) ?
O24 O34 O31 . . . 69.4(12) ?
O24 O34 O31 . . 2_555 99.4(13) ?
O24 O34 O32 . . . 93.4(15) ?
O24 O34 O33 . . . 105.4(12) ?
O31 O34 O31 . . 2_555 110.7(14) ?
O31 O34 O32 . . . 58.4(14) ?
O31 O34 O33 . . . 39.3(9) ?
O31 O34 O32 2_555 . . 158.9(15) ?
O31 O34 O33 2_555 . . 89.8(12) ?
O32 O34 O33 . . . 70.5(12) ?

loop_
_geom_bond_atom_site_label_1
_geom_bond_atom_site_label_2
_geom_bond_site_symmetry_1
_geom_bond_site_symmetry_2
_geom_bond_distance
_geom_bond_publ_flag
Ca1 Eu1 . . 0 ?
Ca1 V2 . . 3.27(2) ?
Ca1 V2 . 2_555 3.332(17) ?
Ca1 O12 . 18_555 2.26(5) ?
Ca1 O21 . 2_555 3.38(4) ?
Ca1 O23 . . 2.77(4) ?
Ca1 O24 . . 2.78(4) ?
Ca1 O24 . 2_555 2.40(3) ?
Ca1 O31 . 2_555 2.38(3) ?
Ca1 O33 . 16_555 3.01(2) ?
Ca1 O34 . . 2.20(4) ?
Eu1 V2 . . 3.27(2) ?
Eu1 V2 . 2_555 3.332(17) ?
Eu1 O12 . 18_555 2.26(5) ?
Eu1 O21 . 2_555 3.38(4) ?
Eu1 O23 . . 2.77(4) ?
Eu1 O24 . . 2.78(4) ?
Eu1 O24 . 2_555 2.40(3) ?
Eu1 O31 . 2_555 2.38(3) ?
Eu1 O33 . 16_555 3.01(2) ?
Eu1 O34 . . 2.20(4) ?
Ca2 Eu2 . . 0 ?
Ca2 V3 . . 3.296(17) ?
Ca2 V3 . 3_665 3.289(19) ?
Ca2 Ta3 . . 3.296(17) ?
Ca2 Ta3 . 3_665 3.289(19) ?
Ca2 O12 . 17_555 2.59(5) ?
Ca2 O21 . 3_665 2.32(4) ?
Ca2 O22 . 11_554 2.20(3) ?
Ca2 O23 . . 2.39(4) ?
Ca2 O31 . 3_665 2.90(3) ?
Ca2 O32 . . 2.51(6) ?
Ca2 O32 . 3_665 2.42(6) ?
Ca2 O34 . . 2.76(3) ?
Eu2 V3 . . 3.296(17) ?
Eu2 V3 . 3_665 3.289(19) ?
Eu2 Ta3 . . 3.296(17) ?
Eu2 Ta3 . 3_665 3.289(19) ?
Eu2 O12 . 17_555 2.59(5) ?
Eu2 O21 . 3_665 2.32(4) ?
Eu2 O22 . 11_554 2.20(3) ?
Eu2 O23 . . 2.39(4) ?
Eu2 O31 . 3_665 2.90(3) ?
Eu2 O32 . . 2.51(6) ?
Eu2 O32 . 3_665 2.42(6) ?
Eu2 O34 . . 2.76(3) ?
Ca3 V1 . 16_555 3.367(15) ?
Ca3 V2 . 11_554 3.230(19) ?
Ca3 V2 . 12_454 3.25(2) ?
Ca3 V3 . . 3.25(2) ?
Ca3 Ta3 . . 3.25(2) ?
Ca3 O11 . 16_555 2.596(11) ?
Ca3 O12 . 18_555 3.22(4) ?
Ca3 O21 . 11_554 2.54(4) ?
Ca3 O22 . 11_554 2.45(5) ?
Ca3 O22 . 12_454 2.92(5) ?
Ca3 O23 . 12_454 2.56(4) ?
Ca3 O31 . 2_555 2.31(3) ?
Ca3 O33 . 2_555 2.83(2) ?
Ca3 O34 . . 2.38(4) ?
Ca4 V1 . . 2.91(7) ?
Ca4 O12 . . 2.70(7) ?
Ca4 O12 . 2_555 2.70(7) ?
Ca4 O12 . 3_555 2.70(6) ?
Ca4 O33 . . 2.06(3) ?
Ca4 O33 . 2_555 2.06(4) ?
Ca4 O33 . 3_555 2.06(3) ?
Ca5 O24 . 10_554 1.98(3) ?
Ca5 O24 . 11_554 1.98(5) ?
Ca5 O24 . 12_554 1.98(3) ?
Ca5 O32 . . 2.48(3) ?
Ca5 O32 . 2_655 2.48(5) ?
Ca5 O32 . 3_665 2.48(3) ?
V1 O11 . . 1.82(3) ?
V1 O12 . . 1.75(4) ?
V1 O12 . 2_555 1.75(5) ?
V1 O12 . 3_555 1.75(3) ?
V2 O21 . . 1.82(4) ?
V2 O22 . . 1.84(2) ?
V2 O23 . . 1.87(3) ?
V2 O24 . . 1.79(2) ?
V2 O34 . . 3.32(3) ?
V3 Ta3 . . 0 ?
V3 O22 . 11_554 3.33(4) ?
V3 O31 . . 1.79(3) ?
V3 O32 . . 1.73(2) ?
V3 O33 . . 1.98(2) ?
V3 O34 . . 1.80(4) ?
Ta3 O22 . 11_554 3.33(4) ?
Ta3 O31 . . 1.79(3) ?
Ta3 O32 . . 1.73(2) ?
Ta3 O33 . . 1.98(2) ?
Ta3 O34 . . 1.80(4) ?
O11 O12 . . 3.01(4) ?
O11 O12 . 2_555 3.01(5) ?
O11 O12 . 3_555 3.01(4) ?
O11 O21 . 13_444 3.27(4) ?
O11 O21 . 14_544 3.27(4) ?
O11 O21 . 15_554 3.27(4) ?
O11 O22 . 13_444 2.79(2) ?
O11 O22 . 14_544 2.79(6) ?
O11 O22 . 15_554 2.79(2) ?
O12 O12 . 2_555 2.76(7) ?
O12 O12 . 3_555 2.76(5) ?
O12 O22 . 13_444 3.28(4) ?
O12 O23 . 11_444 3.20(4) ?
O12 O23 . 12_454 3.38(5) ?
O12 O31 . 10_454 2.98(5) ?
O12 O33 . 2_555 3.07(4) ?
O12 O34 . 12_454 3.19(6) ?
O21 O22 . . 2.79(4) ?
O21 O23 . . 3.05(5) ?
O21 O23 . 2_655 2.54(6) ?
O21 O24 . . 3.12(4) ?
O21 O32 . . 2.89(5) ?
O22 O23 . . 3.07(5) ?
O22 O24 . . 2.71(3) ?
O22 O31 . 16_555 2.99(6) ?
O22 O32 . 16_555 3.25(6) ?
O22 O32 . 17_545 3.23(5) ?
O22 O34 . 17_545 3.02(5) ?
O23 O24 . . 3.09(4) ?
O23 O33 . 16_555 2.37(5) ?
O23 O34 . . 2.86(4) ?
O24 O24 . 2_555 2.71(6) ?
O24 O24 . 3_555 2.71(4) ?
O24 O34 . . 3.38(4) ?
O31 O32 . . 2.84(4) ?
O31 O33 . . 2.12(4) ?
O31 O34 . . 3.03(5) ?
O31 O34 . 3_555 2.57(4) ?
O32 O32 . 2_655 2.77(7) ?
O32 O32 . 3_665 2.77(4) ?
O32 O34 . . 2.75(6) ?
O33 O33 . 2_555 3.39(5) ?
O33 O33 . 3_555 3.39(3) ?
O33 O34 . . 3.23(4) ?

loop_
_geom_hbond_atom_site_label_D
_geom_hbond_atom_site_label_H
_geom_hbond_atom_site_label_A
_geom_hbond_site_symmetry_D
_geom_hbond_site_symmetry_H
_geom_hbond_site_symmetry_A
_geom_hbond_distance_DH
_geom_hbond_distance_HA
_geom_hbond_distance_DA
_geom_hbond_angle_DHA
_geom_hbond_publ_flag
? ? ? ? ? ? ? ? ? ? ?

loop_
_geom_torsion_atom_site_label_1
_geom_torsion_atom_site_label_2
_geom_torsion_atom_site_label_3
_geom_torsion_atom_site_label_4
_geom_torsion_site_symmetry_1
_geom_torsion_site_symmetry_2
_geom_torsion_site_symmetry_3
_geom_torsion_site_symmetry_4
_geom_torsion
_geom_torsion_publ_flag
? ? ? ? ? ? ? ? ? ?

loop_
_restr_angle_atom_site_label_1
_restr_angle_site_symmetry_1
_restr_angle_atom_site_label_2
_restr_angle_site_symmetry_2
_restr_angle_atom_site_label_3
_restr_angle_site_symmetry_3
_restr_angle_target
_restr_angle_target_weight_param
? ? ? ? ? ? ? ?

loop_
_restr_distance_atom_site_label_1
_restr_distance_site_symmetry_1
_restr_distance_atom_site_label_2
_restr_distance_site_symmetry_2
_restr_distance_target
_restr_distance_target_weight_param
V1 . O11 . 1.75 0.01
V1 . O12 . 1.75 0.01
V2 . O21 . 1.75 0.01
V2 . O22 . 1.75 0.01
V2 . O23 . 1.75 0.01
V2 . O24 . 1.75 0.01
V3 . O31 . 1.75 0.01
V3 . O32 . 1.75 0.01
V3 . O33 . 1.75 0.01
V3 . O34 . 1.75 0.01
Ca4 . O33 . 2.2 0.01

loop_
_restr_equal_angle_atom_site_label_1
_restr_equal_angle_site_symmetry_1
_restr_equal_angle_atom_site_label_2
_restr_equal_angle_site_symmetry_2
_restr_equal_angle_atom_site_label_3
_restr_equal_angle_site_symmetry_3
_restr_equal_angle_class_class_id
_restr_equal_angle_class_target_weight_param
? ? ? ? ? ? ? ?

loop_
_restr_equal_distance_atom_site_label_1
_restr_equal_distance_site_symmetry_1
_restr_equal_distance_atom_site_label_2
_restr_equal_distance_site_symmetry_2
_restr_equal_distance_class_class_id
_restr_equal_distance_class_target_weight_param
? ? ? ? ? ?

loop_
_restr_equal_torsion_atom_site_label_1
_restr_equal_torsion_site_symmetry_1
_restr_equal_torsion_atom_site_label_2
_restr_equal_torsion_site_symmetry_2
_restr_equal_torsion_atom_site_label_3
_restr_equal_torsion_site_symmetry_3
_restr_equal_torsion_atom_site_label_4
_restr_equal_torsion_site_symmetry_4
_restr_equal_torsion_class_class_id
_restr_equal_torsion_class_target_weight_param
? ? ? ? ? ? ? ? ? ?

loop_
_restr_torsion_atom_site_label_1
_restr_torsion_site_symmetry_1
_restr_torsion_atom_site_label_2
_restr_torsion_site_symmetry_2
_restr_torsion_atom_site_label_3
_restr_torsion_site_symmetry_3
_restr_torsion_atom_site_label_4
_restr_torsion_site_symmetry_4
_restr_torsion_angle_target
_restr_torsion_weight_param
? ? ? ? ? ? ? ? ? ?

loop_
_jana_atom_site_adp_c_label
_jana_atom_site_adp_c_type_symbol
_jana_atom_site_adp_c_111
_jana_atom_site_adp_c_112
_jana_atom_site_adp_c_113
_jana_atom_site_adp_c_122
_jana_atom_site_adp_c_123
_jana_atom_site_adp_c_133
_jana_atom_site_adp_c_222
_jana_atom_site_adp_c_223
_jana_atom_site_adp_c_233
_jana_atom_site_adp_c_333
? ? ? ? ? ? ? ? ? ? ? ?

loop_
_jana_atom_site_adp_d_label
_jana_atom_site_adp_d_type_symbol
_jana_atom_site_adp_d_1111
_jana_atom_site_adp_d_1112
_jana_atom_site_adp_d_1113
_jana_atom_site_adp_d_1122
_jana_atom_site_adp_d_1123
_jana_atom_site_adp_d_1133
_jana_atom_site_adp_d_1222
_jana_atom_site_adp_d_1223
_jana_atom_site_adp_d_1233
_jana_atom_site_adp_d_1333
_jana_atom_site_adp_d_2222
_jana_atom_site_adp_d_2223
_jana_atom_site_adp_d_2233
_jana_atom_site_adp_d_2333
_jana_atom_site_adp_d_3333
? ? ? ? ? ? ? ? ? ? ? ? ? ? ? ? ?

loop_
_jana_atom_site_adp_e_label
_jana_atom_site_adp_e_type_symbol
_jana_atom_site_adp_e_11111
_jana_atom_site_adp_e_11112
_jana_atom_site_adp_e_11113
_jana_atom_site_adp_e_11122
_jana_atom_site_adp_e_11123
_jana_atom_site_adp_e_11133
_jana_atom_site_adp_e_11222
_jana_atom_site_adp_e_11223
_jana_atom_site_adp_e_11233
_jana_atom_site_adp_e_11333
_jana_atom_site_adp_e_12222
_jana_atom_site_adp_e_12223
_jana_atom_site_adp_e_12233
_jana_atom_site_adp_e_12333
_jana_atom_site_adp_e_13333
_jana_atom_site_adp_e_22222
_jana_atom_site_adp_e_22223
_jana_atom_site_adp_e_22233
_jana_atom_site_adp_e_22333
_jana_atom_site_adp_e_23333
_jana_atom_site_adp_e_33333
? ? ? ? ? ? ? ? ? ? ? ? ? ? ? ? ? ? ? ? ? ? ?

loop_
_jana_atom_site_adp_f_label
_jana_atom_site_adp_f_type_symbol
_jana_atom_site_adp_f_111111
_jana_atom_site_adp_f_111112
_jana_atom_site_adp_f_111113
_jana_atom_site_adp_f_111122
_jana_atom_site_adp_f_111123
_jana_atom_site_adp_f_111133
_jana_atom_site_adp_f_111222
_jana_atom_site_adp_f_111223
_jana_atom_site_adp_f_111233
_jana_atom_site_adp_f_111333
_jana_atom_site_adp_f_112222
_jana_atom_site_adp_f_112223
_jana_atom_site_adp_f_112233
_jana_atom_site_adp_f_112333
_jana_atom_site_adp_f_113333
_jana_atom_site_adp_f_122222
_jana_atom_site_adp_f_122223
_jana_atom_site_adp_f_122233
_jana_atom_site_adp_f_122333
_jana_atom_site_adp_f_123333
_jana_atom_site_adp_f_133333
_jana_atom_site_adp_f_222222
_jana_atom_site_adp_f_222223
_jana_atom_site_adp_f_222233
_jana_atom_site_adp_f_222333
_jana_atom_site_adp_f_223333
_jana_atom_site_adp_f_233333
_jana_atom_site_adp_f_333333
? ? ? ? ? ? ? ? ? ? ? ? ? ? ? ? ? ? ? ? ? ? ? ? ? ? ? ? ? ?
